data_4334332
loop_
_publ_author_name
'Takuya Kurahashi'
'Hiroshi Fujii'

_publ_contact_author_address 'Myodaiji, Okazaki, Aichi 444-8787, Japan'
_publ_contact_author_email hiro@ims.ac.jp
_publ_contact_author_fax +81-564-59-5600
_publ_contact_author_name 'Hiroshi Fujii'
_publ_contact_author_phone +81-564-59-5579
_publ_section_title
;
 Unique Ligand-Radical Character of an Activated Cobalt Salen Catalyst
 That Is Generated by Aerobic Oxidation of a Cobalt(II) Salen Complex
;
_journal_name_full 'Inorganic Chemistry'
_journal_page_first 3908
_journal_page_last 3919
_journal_paper_doi 10.1021/ic302677f
_journal_volume 52
_journal_year 2013
_chemical_absolute_configuration rm
_chemical_formula_moiety 'C31 H40 Co F3 N2 O7 S'
_chemical_formula_sum 'C31 H40 Co F3 N2 O7 S'
_chemical_formula_weight 700.65
_space_group_IT_number 4
_symmetry_cell_setting monoclinic
_symmetry_Int_Tables_number 4
_symmetry_space_group_name_Hall 'P 2yb'
_symmetry_space_group_name_H-M 'P 1 21 1'
_atom_sites_solution_hydrogens geom
_atom_sites_solution_primary direct
_atom_sites_solution_secondary difmap
_audit_creation_date 2011-01-12
_audit_creation_method 'by CrystalStructure 4.0'
_cell_angle_alpha 90.0000
_cell_angle_beta 97.362(7)
_cell_angle_gamma 90.0000
_cell_formula_units_Z 4
_cell_length_a 11.024(5)
_cell_length_b 11.684(5)
_cell_length_c 24.933(10)
_cell_measurement_reflns_used 8805
_cell_measurement_temperature 93
_cell_measurement_theta_max 27.48
_cell_measurement_theta_min 3.02
_cell_volume 3185(2)
_computing_cell_refinement CrystalClear
_computing_data_collection 'CrystalClear (Rigaku/MSC Inc., 2006)'
_computing_data_reduction CrystalClear
_computing_molecular_graphics 'CrystalStructure 4.0'
_computing_publication_material 'CrystalStructure 4.0 (Rigaku, 2010)'
_computing_structure_refinement 'SHELXL97 (Sheldrick, 2008)'
_computing_structure_solution 'SIR2004 (Burla, et al., 2005)'
_diffrn_ambient_temperature 93
_diffrn_detector_area_resol_mean 7.314
_diffrn_measured_fraction_theta_full 0.988
_diffrn_measured_fraction_theta_max 0.988
_diffrn_measurement_device_type 'Rigaku Mercury70'
_diffrn_measurement_method \w
_diffrn_radiation_type 'Mo K\a'
_diffrn_radiation_wavelength 0.71070
_diffrn_reflns_av_R_equivalents 0.0603
_diffrn_reflns_limit_h_max 11
_diffrn_reflns_limit_h_min -14
_diffrn_reflns_limit_k_max 10
_diffrn_reflns_limit_k_min -15
_diffrn_reflns_limit_l_max 32
_diffrn_reflns_limit_l_min -25
_diffrn_reflns_number 24922
_diffrn_reflns_theta_full 27.49
_diffrn_reflns_theta_max 27.48
_diffrn_standards_number 0
_exptl_absorpt_coefficient_mu 0.671
_exptl_absorpt_correction_T_max 0.967
_exptl_absorpt_correction_T_min 0.830
_exptl_absorpt_correction_type numerical
_exptl_absorpt_process_details 'NUMABS (Rigaku, 1999)'
_exptl_crystal_colour brown
_exptl_crystal_density_diffrn 1.461
_exptl_crystal_description block
_exptl_crystal_F_000 1464.00
_exptl_crystal_size_max 0.400
_exptl_crystal_size_mid 0.200
_exptl_crystal_size_min 0.050
_refine_diff_density_max 1.340
_refine_diff_density_min -1.130
_refine_ls_abs_structure_details 'Flack, H. D. (1983), Acta Cryst. A39, 876-881.  4133 Friedel Pairs'
_refine_ls_abs_structure_Flack -0.05(3)
_refine_ls_extinction_method none
_refine_ls_goodness_of_fit_ref 1.045
_refine_ls_hydrogen_treatment constr
_refine_ls_number_parameters 827
_refine_ls_number_reflns 11703
_refine_ls_number_restraints 1
_refine_ls_R_factor_gt 0.0714
_refine_ls_shift/su_max 0.000
_refine_ls_structure_factor_coef Fsqd
_refine_ls_weighting_details 'w = 1/[\s^2^(Fo^2^)+(0.0796P)^2^+3.6784P] where P=(Fo^2^+2Fc^2^)/3'
_refine_ls_weighting_scheme calc
_refine_ls_wR_factor_ref 0.1918
_reflns_number_gt 8963
_reflns_number_total 11703
_reflns_threshold_expression F^2^>2.0\s(F^2^)
_cod_data_source_file ic302677f_si_002.cif
_cod_data_source_block X0608g
_cod_database_code 4334332

loop_
_symmetry_equiv_pos_site_id
_symmetry_equiv_pos_as_xyz
1 +X,+Y,+Z
2 -X,1/2+Y,-Z

loop_
_atom_site_label
_atom_site_type_symbol
_atom_site_fract_x
_atom_site_fract_y
_atom_site_fract_z
_atom_site_U_iso_or_equiv
_atom_site_adp_type
_atom_site_occupancy
_atom_site_symmetry_multiplicity
_atom_site_calc_flag
_atom_site_refinement_flags
Co1 Co 0.94827(7) 0.36720(8) 0.20313(3) 0.02065(19) Uani 1.0 2 d .
Co2 Co 0.52281(7) -0.13442(8) 0.29512(3) 0.02017(18) Uani 1.0 2 d .
S1 S 1.24056(15) 0.33004(17) 0.17468(7) 0.0300(4) Uani 1.0 2 d .
S2 S 0.23295(15) -0.08163(17) 0.32262(6) 0.0278(4) Uani 1.0 2 d .
F1 F 1.1978(6) 0.3363(5) 0.06876(18) 0.0650(18) Uani 1.0 2 d .
F2 F 1.3584(5) 0.4277(6) 0.1023(3) 0.0580(15) Uani 1.0 2 d .
F3 F 1.1789(4) 0.4999(5) 0.10681(16) 0.0371(11) Uani 1.0 2 d .
F4 F 0.2877(4) -0.2641(4) 0.38293(17) 0.0377(11) Uani 1.0 2 d .
F5 F 0.1224(5) -0.1806(5) 0.39746(19) 0.0506(14) Uani 1.0 2 d .
F6 F 0.2971(5) -0.1056(5) 0.42716(15) 0.0473(14) Uani 1.0 2 d .
O1 O 0.8587(4) 0.2519(5) 0.16525(16) 0.0234(11) Uani 1.0 2 d .
O2 O 0.8932(5) 0.4620(5) 0.14611(17) 0.0250(11) Uani 1.0 2 d .
O3 O 0.7817(5) -0.1957(5) 0.22124(18) 0.0241(11) Uani 1.0 2 d .
O4 O 1.0298(5) 0.9011(5) 0.09915(18) 0.0288(12) Uani 1.0 2 d .
O5 O 1.1105(5) 0.3074(5) 0.17380(19) 0.0314(12) Uani 1.0 2 d .
O6 O 1.2871(5) 0.4160(6) 0.2140(2) 0.0423(14) Uani 1.0 2 d .
O7 O 1.3134(6) 0.2283(6) 0.1705(3) 0.0446(15) Uani 1.0 2 d .
O8 O 0.5676(4) -0.2276(4) 0.35330(16) 0.0213(10) Uani 1.0 2 d .
O9 O 0.6217(4) -0.0227(5) 0.33161(17) 0.0235(10) Uani 1.0 2 d .
O10 O 0.4602(5) -0.6761(5) 0.39585(17) 0.0265(11) Uani 1.0 2 d .
O11 O 0.6978(5) 0.4268(5) 0.27662(18) 0.0254(11) Uani 1.0 2 d .
O12 O 0.3628(4) -0.0605(5) 0.31964(18) 0.0290(11) Uani 1.0 2 d .
O13 O 0.1760(5) -0.1621(5) 0.28260(18) 0.0366(14) Uani 1.0 2 d .
O14 O 0.1654(5) 0.0216(6) 0.3318(2) 0.0404(14) Uani 1.0 2 d .
N1 N 0.9835(5) 0.2801(6) 0.2661(2) 0.0207(12) Uani 1.0 2 d .
N2 N 1.0036(5) 0.4918(5) 0.2466(2) 0.0231(12) Uani 1.0 2 d .
N3 N 0.4426(5) -0.2533(5) 0.25385(18) 0.0232(12) Uani 1.0 2 d .
N4 N 0.5144(5) -0.0563(6) 0.22918(19) 0.0217(12) Uani 1.0 2 d .
C1 C 0.8474(6) 0.1441(6) 0.1796(3) 0.0209(13) Uani 1.0 2 d .
C2 C 0.7908(6) 0.0636(6) 0.1402(3) 0.0214(14) Uani 1.0 2 d .
C3 C 0.7739(6) -0.0474(7) 0.1572(3) 0.0228(14) Uani 1.0 2 d .
C4 C 0.8085(6) -0.0841(7) 0.2109(3) 0.0217(14) Uani 1.0 2 d .
C5 C 0.8674(6) -0.0111(7) 0.2478(3) 0.0227(14) Uani 1.0 2 d .
C6 C 0.8895(6) 0.1037(6) 0.2325(3) 0.0192(13) Uani 1.0 2 d .
C7 C 0.9544(6) 0.1733(6) 0.2729(3) 0.0206(14) Uani 1.0 2 d .
C8 C 0.9260(6) 0.5674(6) 0.1366(3) 0.0243(14) Uani 1.0 2 d .
C9 C 0.8864(6) 0.6204(7) 0.0850(3) 0.0233(14) Uani 1.0 2 d .
C10 C 0.9249(7) 0.7280(7) 0.0760(3) 0.0281(16) Uani 1.0 2 d .
C11 C 1.0000(7) 0.7917(7) 0.1150(3) 0.0258(15) Uani 1.0 2 d .
C12 C 1.0366(6) 0.7461(7) 0.1652(3) 0.0233(14) Uani 1.0 2 d .
C13 C 0.9999(6) 0.6341(7) 0.1760(3) 0.0231(14) Uani 1.0 2 d .
C14 C 1.0298(6) 0.5936(7) 0.2304(3) 0.0246(14) Uani 1.0 2 d .
C15 C 1.0610(6) 0.3448(6) 0.3100(3) 0.0228(14) Uani 1.0 2 d .
C16 C 1.0628(7) 0.2967(7) 0.3676(3) 0.0260(15) Uani 1.0 2 d .
C17 C 1.1322(6) 0.3807(7) 0.4084(3) 0.0314(16) Uani 1.0 2 d .
C18 C 1.0844(7) 0.5010(7) 0.4018(3) 0.0303(16) Uani 1.0 2 d .
C19 C 1.0871(7) 0.5468(7) 0.3448(3) 0.0265(15) Uani 1.0 2 d .
C20 C 1.0122(6) 0.4643(6) 0.3052(3) 0.0233(13) Uani 1.0 2 d .
C21 C 0.8200(7) -0.2352(8) 0.2747(3) 0.0315(16) Uani 1.0 2 d .
C22 C 1.0912(7) 0.9760(7) 0.1397(3) 0.0285(15) Uani 1.0 2 d .
C23 C 0.7550(7) 0.1000(7) 0.0806(3) 0.0268(15) Uani 1.0 2 d .
C24 C 0.6580(7) 0.1948(7) 0.0776(3) 0.0279(16) Uani 1.0 2 d .
C25 C 0.8695(6) 0.1421(7) 0.0575(3) 0.0251(15) Uani 1.0 2 d .
C26 C 0.7026(7) 0.0002(7) 0.0451(3) 0.0297(17) Uani 1.0 2 d .
C27 C 0.8015(6) 0.5541(7) 0.0427(3) 0.0234(14) Uani 1.0 2 d .
C28 C 0.6809(7) 0.5237(7) 0.0656(3) 0.0306(17) Uani 1.0 2 d .
C29 C 0.8642(7) 0.4447(7) 0.0258(3) 0.0301(16) Uani 1.0 2 d .
C30 C 0.7648(8) 0.6229(7) -0.0091(3) 0.0339(17) Uani 1.0 2 d .
C31 C 1.2438(7) 0.4011(9) 0.1098(3) 0.041(2) Uani 1.0 2 d .
C32 C 0.5414(6) -0.3376(6) 0.3614(3) 0.0197(13) Uani 1.0 2 d .
C33 C 0.5898(6) -0.3890(7) 0.4122(3) 0.0246(14) Uani 1.0 2 d .
C34 C 0.5553(6) -0.5020(6) 0.4201(3) 0.0223(14) Uani 1.0 2 d .
C35 C 0.4811(6) -0.5678(7) 0.3810(3) 0.0215(14) Uani 1.0 2 d .
C36 C 0.4399(7) -0.5186(7) 0.3319(3) 0.0241(14) Uani 1.0 2 d .
C37 C 0.4682(6) -0.4038(6) 0.3220(2) 0.0174(12) Uani 1.0 2 d .
C38 C 0.4229(6) -0.3563(6) 0.2703(3) 0.0206(13) Uani 1.0 2 d .
C39 C 0.6359(6) 0.0835(6) 0.3181(3) 0.0209(13) Uani 1.0 2 d .
C40 C 0.6953(6) 0.1658(7) 0.3567(3) 0.0237(15) Uani 1.0 2 d .
C41 C 0.7117(6) 0.2740(6) 0.3397(3) 0.0229(14) Uani 1.0 2 d .
C42 C 0.6721(6) 0.3140(7) 0.2870(3) 0.0217(14) Uani 1.0 2 d .
C43 C 0.6121(6) 0.2404(7) 0.2497(3) 0.0223(14) Uani 1.0 2 d .
C44 C 0.5928(6) 0.1263(7) 0.2650(3) 0.0201(13) Uani 1.0 2 d .
C45 C 0.5410(6) 0.0494(7) 0.2231(3) 0.0220(14) Uani 1.0 2 d .
C46 C 0.3909(6) -0.2165(6) 0.1985(3) 0.0249(14) Uani 1.0 2 d .
C47 C 0.3664(7) -0.3110(6) 0.1565(3) 0.0247(14) Uani 1.0 2 d .
C48 C 0.3287(7) -0.2587(7) 0.1001(3) 0.0297(15) Uani 1.0 2 d .
C49 C 0.4196(7) -0.1704(7) 0.0855(3) 0.0299(16) Uani 1.0 2 d .
C50 C 0.4420(6) -0.0758(7) 0.1279(3) 0.0227(14) Uani 1.0 2 d .
C51 C 0.4839(5) -0.1318(7) 0.18209(18) 0.0177(11) Uani 1.0 2 d .
C52 C 0.6707(7) -0.3235(7) 0.4548(3) 0.0282(16) Uani 1.0 2 d .
C53 C 0.7141(7) -0.3986(8) 0.5050(3) 0.0340(18) Uani 1.0 2 d .
C54 C 0.6041(8) -0.2201(8) 0.4734(3) 0.0352(18) Uani 1.0 2 d .
C55 C 0.7894(7) -0.2865(8) 0.4305(3) 0.0377(19) Uani 1.0 2 d .
C56 C 0.7386(6) 0.1272(7) 0.4159(3) 0.0228(14) Uani 1.0 2 d .
C57 C 0.8376(7) 0.0349(7) 0.4169(3) 0.0322(17) Uani 1.0 2 d .
C58 C 0.6261(7) 0.0803(7) 0.4413(3) 0.0285(16) Uani 1.0 2 d .
C59 C 0.7893(7) 0.2279(7) 0.4513(3) 0.0276(16) Uani 1.0 2 d .
C60 C 0.2364(7) -0.1626(7) 0.3857(3) 0.0318(17) Uani 1.0 2 d .
C61 C 0.3982(6) -0.7486(6) 0.3550(3) 0.0251(14) Uani 1.0 2 d .
C62 C 0.6454(7) 0.4680(7) 0.2246(3) 0.0290(16) Uani 1.0 2 d .
H3 H 0.7372 -0.1013 0.1315 0.0273 Uiso 1.0 2 calc R
H5 H 0.8936 -0.0364 0.2836 0.0273 Uiso 1.0 2 calc R
H7 H 0.9785 0.1399 0.3074 0.0248 Uiso 1.0 2 calc R
H10 H 0.9001 0.7620 0.0417 0.0337 Uiso 1.0 2 calc R
H12 H 1.0857 0.7893 0.1920 0.0280 Uiso 1.0 2 calc R
H14 H 1.0713 0.6444 0.2563 0.0295 Uiso 1.0 2 calc R
H15 H 1.1469 0.3459 0.3011 0.0273 Uiso 1.0 2 calc R
H16A H 1.1037 0.2211 0.3703 0.0312 Uiso 1.0 2 calc R
H16B H 0.9780 0.2865 0.3759 0.0312 Uiso 1.0 2 calc R
H17A H 1.1252 0.3542 0.4456 0.0377 Uiso 1.0 2 calc R
H17B H 1.2200 0.3803 0.4036 0.0377 Uiso 1.0 2 calc R
H18A H 1.1343 0.5515 0.4279 0.0363 Uiso 1.0 2 calc R
H18B H 0.9992 0.5030 0.4105 0.0363 Uiso 1.0 2 calc R
H19A H 1.1725 0.5511 0.3365 0.0318 Uiso 1.0 2 calc R
H19B H 1.0512 0.6245 0.3414 0.0318 Uiso 1.0 2 calc R
H20 H 0.9271 0.4625 0.3149 0.0279 Uiso 1.0 2 calc R
H21A H 0.7965 -0.3156 0.2777 0.0377 Uiso 1.0 2 calc R
H21B H 0.7809 -0.1891 0.3004 0.0377 Uiso 1.0 2 calc R
H21C H 0.9091 -0.2281 0.2827 0.0377 Uiso 1.0 2 calc R
H22A H 1.1709 0.9434 0.1537 0.0342 Uiso 1.0 2 calc R
H22B H 1.0415 0.9848 0.1693 0.0342 Uiso 1.0 2 calc R
H22C H 1.1033 1.0511 0.1236 0.0342 Uiso 1.0 2 calc R
H24A H 0.6912 0.2610 0.0988 0.0334 Uiso 1.0 2 calc R
H24B H 0.5854 0.1663 0.0923 0.0334 Uiso 1.0 2 calc R
H24C H 0.6354 0.2178 0.0399 0.0334 Uiso 1.0 2 calc R
H25A H 0.9267 0.0783 0.0561 0.0301 Uiso 1.0 2 calc R
H25B H 0.9089 0.2026 0.0808 0.0301 Uiso 1.0 2 calc R
H25C H 0.8462 0.1723 0.0210 0.0301 Uiso 1.0 2 calc R
H26A H 0.7632 -0.0615 0.0465 0.0356 Uiso 1.0 2 calc R
H26B H 0.6829 0.0265 0.0076 0.0356 Uiso 1.0 2 calc R
H26C H 0.6282 -0.0282 0.0583 0.0356 Uiso 1.0 2 calc R
H28A H 0.6395 0.5944 0.0742 0.0367 Uiso 1.0 2 calc R
H28B H 0.6996 0.4777 0.0984 0.0367 Uiso 1.0 2 calc R
H28C H 0.6274 0.4801 0.0385 0.0367 Uiso 1.0 2 calc R
H29A H 0.8766 0.3918 0.0566 0.0361 Uiso 1.0 2 calc R
H29B H 0.9435 0.4643 0.0145 0.0361 Uiso 1.0 2 calc R
H29C H 0.8125 0.4082 -0.0043 0.0361 Uiso 1.0 2 calc R
H30A H 0.8384 0.6512 -0.0230 0.0406 Uiso 1.0 2 calc R
H30B H 0.7137 0.6878 -0.0012 0.0406 Uiso 1.0 2 calc R
H30C H 0.7187 0.5736 -0.0363 0.0406 Uiso 1.0 2 calc R
H34 H 0.5831 -0.5370 0.4538 0.0267 Uiso 1.0 2 calc R
H36 H 0.3923 -0.5622 0.3048 0.0289 Uiso 1.0 2 calc R
H38 H 0.3739 -0.4048 0.2457 0.0247 Uiso 1.0 2 calc R
H41 H 0.7527 0.3265 0.3649 0.0275 Uiso 1.0 2 calc R
H43 H 0.5840 0.2660 0.2141 0.0267 Uiso 1.0 2 calc R
H45 H 0.5249 0.0798 0.1876 0.0264 Uiso 1.0 2 calc R
H46 H 0.3125 -0.1748 0.2009 0.0298 Uiso 1.0 2 calc R
H47A H 0.3002 -0.3613 0.1661 0.0296 Uiso 1.0 2 calc R
H47B H 0.4409 -0.3580 0.1561 0.0296 Uiso 1.0 2 calc R
H48A H 0.3217 -0.3206 0.0727 0.0356 Uiso 1.0 2 calc R
H48B H 0.2473 -0.2224 0.0992 0.0356 Uiso 1.0 2 calc R
H49A H 0.3885 -0.1359 0.0501 0.0358 Uiso 1.0 2 calc R
H49B H 0.4981 -0.2088 0.0817 0.0358 Uiso 1.0 2 calc R
H50A H 0.5055 -0.0225 0.1182 0.0272 Uiso 1.0 2 calc R
H50B H 0.3658 -0.0320 0.1297 0.0272 Uiso 1.0 2 calc R
H51 H 0.5595 -0.1764 0.1777 0.0212 Uiso 1.0 2 calc R
H53A H 0.7539 -0.4678 0.4935 0.0408 Uiso 1.0 2 calc R
H53B H 0.6434 -0.4203 0.5230 0.0408 Uiso 1.0 2 calc R
H53C H 0.7723 -0.3552 0.5302 0.0408 Uiso 1.0 2 calc R
H54A H 0.5349 -0.2455 0.4914 0.0422 Uiso 1.0 2 calc R
H54B H 0.5740 -0.1728 0.4420 0.0422 Uiso 1.0 2 calc R
H54C H 0.6604 -0.1750 0.4987 0.0422 Uiso 1.0 2 calc R
H55A H 0.7677 -0.2316 0.4012 0.0453 Uiso 1.0 2 calc R
H55B H 0.8275 -0.3540 0.4164 0.0453 Uiso 1.0 2 calc R
H55C H 0.8469 -0.2508 0.4589 0.0453 Uiso 1.0 2 calc R
H57A H 0.8601 0.0083 0.4542 0.0387 Uiso 1.0 2 calc R
H57B H 0.9097 0.0669 0.4032 0.0387 Uiso 1.0 2 calc R
H57C H 0.8062 -0.0296 0.3942 0.0387 Uiso 1.0 2 calc R
H58A H 0.5663 0.1419 0.4430 0.0342 Uiso 1.0 2 calc R
H58B H 0.6532 0.0521 0.4779 0.0342 Uiso 1.0 2 calc R
H58C H 0.5883 0.0176 0.4190 0.0342 Uiso 1.0 2 calc R
H59A H 0.8157 0.2007 0.4881 0.0331 Uiso 1.0 2 calc R
H59B H 0.7254 0.2860 0.4522 0.0331 Uiso 1.0 2 calc R
H59C H 0.8591 0.2615 0.4363 0.0331 Uiso 1.0 2 calc R
H61A H 0.3954 -0.8268 0.3690 0.0301 Uiso 1.0 2 calc R
H61B H 0.4420 -0.7482 0.3232 0.0301 Uiso 1.0 2 calc R
H61C H 0.3146 -0.7205 0.3449 0.0301 Uiso 1.0 2 calc R
H62A H 0.6575 0.5509 0.2227 0.0348 Uiso 1.0 2 calc R
H62B H 0.5577 0.4508 0.2191 0.0348 Uiso 1.0 2 calc R
H62C H 0.6853 0.4304 0.1963 0.0348 Uiso 1.0 2 calc R

loop_
_atom_site_aniso_label
_atom_site_aniso_U_11
_atom_site_aniso_U_22
_atom_site_aniso_U_33
_atom_site_aniso_U_12
_atom_site_aniso_U_13
_atom_site_aniso_U_23
Co1 0.0216(4) 0.0214(5) 0.0183(4) -0.0001(5) -0.0003(3) 0.0004(4)
Co2 0.0205(4) 0.0207(5) 0.0186(4) 0.0007(5) -0.0001(3) 0.0008(4)
S1 0.0222(8) 0.0360(12) 0.0319(8) -0.0034(7) 0.0041(6) -0.0021(7)
S2 0.0204(8) 0.0331(11) 0.0293(8) 0.0008(7) 0.0010(6) -0.0057(7)
F1 0.117(5) 0.046(4) 0.033(3) -0.007(4) 0.017(3) -0.009(3)
F2 0.050(3) 0.055(4) 0.077(4) -0.004(3) 0.039(3) 0.010(3)
F3 0.043(3) 0.030(3) 0.038(3) -0.005(2) 0.0061(18) 0.0039(18)
F4 0.034(3) 0.023(3) 0.057(3) 0.003(2) 0.0119(19) -0.003(2)
F5 0.044(3) 0.053(4) 0.060(3) 0.002(3) 0.028(3) 0.004(3)
F6 0.073(4) 0.044(4) 0.023(2) -0.014(3) -0.0003(19) -0.008(2)
O1 0.026(3) 0.026(3) 0.018(2) 0.006(2) 0.0003(16) -0.0030(19)
O2 0.024(3) 0.027(3) 0.023(3) -0.004(2) -0.0021(17) 0.0013(19)
O3 0.028(3) 0.021(3) 0.022(3) -0.001(2) 0.0012(18) 0.0031(19)
O4 0.030(3) 0.030(3) 0.027(3) -0.002(2) 0.0009(18) 0.006(2)
O5 0.024(3) 0.033(3) 0.037(3) -0.001(3) 0.0071(19) -0.007(3)
O6 0.044(4) 0.047(4) 0.033(3) -0.013(3) -0.007(2) -0.005(3)
O7 0.040(4) 0.030(4) 0.066(4) 0.007(3) 0.017(3) 0.007(3)
O8 0.018(3) 0.021(3) 0.023(2) -0.0011(19) -0.0021(16) 0.0013(18)
O9 0.023(3) 0.022(3) 0.025(3) 0.000(2) -0.0024(16) 0.0020(19)
O10 0.028(3) 0.028(3) 0.024(3) -0.001(2) 0.0024(17) 0.0011(19)
O11 0.028(3) 0.023(3) 0.024(3) -0.005(2) -0.0012(18) 0.003(2)
O12 0.017(3) 0.035(3) 0.035(3) 0.003(2) 0.0070(17) -0.004(2)
O13 0.029(3) 0.046(4) 0.032(3) -0.005(3) -0.0070(18) -0.011(3)
O14 0.029(3) 0.045(4) 0.048(3) 0.017(3) 0.007(3) -0.005(3)
N1 0.010(3) 0.028(4) 0.023(3) -0.001(3) -0.0009(18) 0.001(3)
N2 0.020(3) 0.019(3) 0.029(3) 0.001(3) -0.003(2) -0.001(3)
N3 0.027(3) 0.025(4) 0.017(3) 0.002(3) -0.0029(19) 0.002(2)
N4 0.021(3) 0.025(4) 0.018(3) 0.005(3) -0.0010(19) -0.001(2)
C1 0.020(3) 0.025(4) 0.018(3) 0.002(3) 0.006(2) 0.001(3)
C2 0.017(3) 0.021(4) 0.025(3) -0.002(3) -0.004(3) -0.001(3)
C3 0.016(3) 0.031(4) 0.021(3) -0.002(3) -0.001(2) 0.004(3)
C4 0.018(3) 0.021(4) 0.027(3) 0.002(3) 0.005(3) 0.001(3)
C5 0.021(3) 0.033(4) 0.014(3) -0.000(3) 0.002(2) 0.001(3)
C6 0.019(3) 0.021(4) 0.017(3) 0.006(3) 0.000(2) 0.000(3)
C7 0.021(3) 0.023(4) 0.018(3) 0.001(3) 0.002(2) 0.000(3)
C8 0.026(4) 0.024(4) 0.022(3) 0.002(3) -0.002(3) -0.002(3)
C9 0.020(3) 0.020(4) 0.030(4) -0.001(3) 0.001(3) -0.001(3)
C10 0.031(4) 0.032(5) 0.022(3) 0.005(3) 0.005(3) -0.000(3)
C11 0.024(4) 0.031(5) 0.023(3) 0.002(3) 0.005(3) 0.001(3)
C12 0.020(3) 0.025(4) 0.026(3) -0.003(3) 0.004(3) -0.003(3)
C13 0.019(3) 0.022(4) 0.027(3) 0.001(3) -0.000(3) 0.004(3)
C14 0.025(4) 0.033(4) 0.016(3) 0.003(3) 0.001(3) -0.000(3)
C15 0.019(3) 0.029(5) 0.019(3) -0.000(3) 0.000(2) 0.003(3)
C16 0.027(4) 0.027(4) 0.023(3) -0.002(3) -0.002(3) 0.002(3)
C17 0.026(4) 0.040(5) 0.029(3) -0.003(4) 0.003(3) 0.006(3)
C18 0.031(4) 0.035(5) 0.022(3) 0.007(4) -0.003(3) -0.010(3)
C19 0.031(4) 0.024(4) 0.023(3) -0.002(3) -0.001(3) -0.003(3)
C20 0.019(3) 0.029(4) 0.022(3) 0.001(3) -0.001(3) -0.001(3)
C21 0.032(4) 0.031(5) 0.032(4) -0.001(4) 0.010(3) 0.003(3)
C22 0.026(4) 0.021(4) 0.038(4) -0.004(3) 0.005(3) 0.000(3)
C23 0.025(4) 0.030(5) 0.025(3) 0.002(3) 0.003(3) 0.000(3)
C24 0.020(4) 0.027(5) 0.034(4) 0.002(3) -0.005(3) -0.001(3)
C25 0.025(4) 0.026(4) 0.023(3) 0.002(3) -0.001(3) 0.007(3)
C26 0.029(4) 0.038(5) 0.022(3) -0.003(4) 0.001(3) -0.004(3)
C27 0.027(4) 0.021(4) 0.021(3) 0.003(3) 0.001(3) -0.000(3)
C28 0.027(4) 0.032(5) 0.030(4) 0.000(4) -0.010(3) 0.001(3)
C29 0.038(4) 0.025(4) 0.026(3) 0.008(4) -0.001(3) -0.000(3)
C30 0.043(5) 0.028(5) 0.028(4) 0.000(4) -0.006(3) 0.006(3)
C31 0.032(4) 0.052(7) 0.040(4) -0.010(4) 0.008(3) -0.008(4)
C32 0.024(3) 0.019(4) 0.016(3) -0.002(3) 0.002(2) 0.001(3)
C33 0.026(4) 0.028(4) 0.020(3) 0.003(3) 0.002(3) 0.001(3)
C34 0.017(3) 0.019(4) 0.031(4) 0.005(3) 0.004(3) 0.004(3)
C35 0.021(3) 0.023(4) 0.022(3) 0.003(3) 0.005(3) -0.003(3)
C36 0.029(4) 0.023(4) 0.020(3) 0.005(3) 0.001(3) -0.001(3)
C37 0.017(3) 0.020(4) 0.014(3) 0.003(3) -0.001(2) 0.002(3)
C38 0.015(3) 0.024(4) 0.022(3) -0.002(3) 0.001(2) -0.001(3)
C39 0.021(3) 0.022(4) 0.020(3) 0.002(3) 0.003(3) -0.002(3)
C40 0.018(3) 0.032(5) 0.020(3) 0.010(3) -0.000(2) -0.001(3)
C41 0.021(3) 0.022(4) 0.025(3) -0.003(3) 0.000(3) -0.007(3)
C42 0.018(3) 0.021(4) 0.025(3) -0.001(3) 0.003(3) 0.002(3)
C43 0.020(3) 0.023(4) 0.024(3) 0.005(3) 0.004(3) 0.006(3)
C44 0.020(3) 0.025(4) 0.016(3) 0.004(3) 0.003(2) 0.003(3)
C45 0.022(3) 0.022(4) 0.022(3) 0.010(3) 0.003(3) -0.001(3)
C46 0.023(4) 0.027(4) 0.023(3) -0.003(3) -0.001(3) 0.001(3)
C47 0.027(4) 0.025(4) 0.020(3) 0.001(3) -0.004(3) -0.001(3)
C48 0.030(4) 0.035(5) 0.023(3) -0.004(4) -0.002(3) -0.002(3)
C49 0.026(4) 0.039(5) 0.023(3) -0.006(3) -0.002(3) 0.006(3)
C50 0.023(3) 0.024(4) 0.020(3) -0.002(3) -0.004(3) 0.006(3)
C51 0.021(3) 0.016(3) 0.015(3) -0.002(3) -0.0021(17) 0.001(3)
C52 0.033(4) 0.028(5) 0.022(3) 0.003(3) 0.000(3) 0.005(3)
C53 0.043(5) 0.033(5) 0.023(4) -0.001(4) -0.007(3) 0.000(3)
C54 0.046(5) 0.037(5) 0.021(3) -0.008(4) -0.004(3) -0.008(3)
C55 0.031(4) 0.041(5) 0.039(4) -0.007(4) -0.007(3) 0.010(4)
C56 0.024(4) 0.021(4) 0.022(3) -0.003(3) -0.002(3) -0.002(3)
C57 0.034(4) 0.032(5) 0.028(4) 0.005(4) -0.006(3) -0.003(3)
C58 0.028(4) 0.031(5) 0.026(4) -0.003(3) 0.002(3) -0.000(3)
C59 0.036(4) 0.024(4) 0.021(3) -0.005(3) -0.000(3) -0.003(3)
C60 0.037(4) 0.027(5) 0.032(4) -0.007(3) 0.006(3) -0.009(3)
C61 0.030(4) 0.013(4) 0.032(4) 0.004(3) 0.000(3) 0.008(3)
C62 0.033(4) 0.030(5) 0.023(3) -0.003(4) 0.002(3) 0.001(3)

loop_
_atom_type_symbol
_atom_type_description
_atom_type_scat_dispersion_real
_atom_type_scat_dispersion_imag
_atom_type_scat_source
C C 0.0033 0.0016
;
International Tables for Crystallography
(1992, Vol. C, Tables 4.2.6.8 and 6.1.1.4)
;
H H 0.0000 0.0000
;
International Tables for Crystallography
(1992, Vol. C, Table 6.1.1.4)
;
Co Co 0.3494 0.9721
;
International Tables for Crystallography
(1992, Vol. C, Tables 4.2.6.8 and 6.1.1.4)
;
F F 0.0171 0.0103
;
International Tables for Crystallography
(1992, Vol. C, Tables 4.2.6.8 and 6.1.1.4)
;
N N 0.0061 0.0033
;
International Tables for Crystallography
(1992, Vol. C, Tables 4.2.6.8 and 6.1.1.4)
;
O O 0.0106 0.0060
;
International Tables for Crystallography
(1992, Vol. C, Tables 4.2.6.8 and 6.1.1.4)
;
S S 0.1246 0.1234
;
International Tables for Crystallography
(1992, Vol. C, Tables 4.2.6.8 and 6.1.1.4)
;

loop_
_geom_angle_atom_site_label_1
_geom_angle_atom_site_label_2
_geom_angle_atom_site_label_3
_geom_angle
_geom_angle_publ_flag
O1 Co1 O2 86.7(2) yes
O1 Co1 O5 90.2(2) yes
O1 Co1 N1 94.1(3) yes
O1 Co1 N2 166.6(3) yes
O2 Co1 O5 98.0(2) yes
O2 Co1 N1 171.0(3) yes
O2 Co1 N2 91.7(3) yes
O5 Co1 N1 90.9(2) yes
O5 Co1 N2 103.2(3) yes
N1 Co1 N2 85.4(3) yes
O8 Co2 O9 87.0(2) yes
O8 Co2 O12 99.4(2) yes
O8 Co2 N3 93.1(3) yes
O8 Co2 N4 164.6(3) yes
O9 Co2 O12 91.8(2) yes
O9 Co2 N3 171.9(3) yes
O9 Co2 N4 92.7(3) yes
O12 Co2 N3 96.2(3) yes
O12 Co2 N4 96.0(3) yes
N3 Co2 N4 85.0(3) yes
O5 S1 O6 113.5(4) yes
O5 S1 O7 113.9(4) yes
O5 S1 C31 101.6(4) yes
O6 S1 O7 117.8(4) yes
O6 S1 C31 103.8(4) yes
O7 S1 C31 103.7(4) yes
O12 S2 O13 114.4(3) yes
O12 S2 O14 113.1(4) yes
O12 S2 C60 102.6(3) yes
O13 S2 O14 117.4(3) yes
O13 S2 C60 102.4(4) yes
O14 S2 C60 104.4(4) yes
Co1 O1 C1 128.1(4) yes
Co1 O2 C8 129.1(4) yes
C4 O3 C21 116.2(6) yes
C11 O4 C22 117.8(5) yes
Co1 O5 S1 143.4(4) yes
Co2 O8 C32 130.5(4) yes
Co2 O9 C39 128.7(4) yes
C35 O10 C61 116.3(5) yes
C42 O11 C62 114.9(6) yes
Co2 O12 S2 143.1(4) yes
Co1 N1 C7 127.0(5) yes
Co1 N1 C15 112.1(5) yes
C7 N1 C15 120.8(5) yes
Co1 N2 C14 126.9(5) yes
Co1 N2 C20 112.1(5) yes
C14 N2 C20 120.9(6) yes
Co2 N3 C38 126.7(4) yes
Co2 N3 C46 113.1(5) yes
C38 N3 C46 120.0(5) yes
Co2 N4 C45 125.9(5) yes
Co2 N4 C51 112.9(5) yes
C45 N4 C51 121.0(6) yes
O1 C1 C2 119.0(5) yes
O1 C1 C6 122.5(6) yes
C2 C1 C6 118.5(7) yes
C1 C2 C3 117.7(6) yes
C1 C2 C23 120.7(6) yes
C3 C2 C23 121.6(6) yes
C2 C3 C4 123.0(6) yes
O3 C4 C3 115.5(6) yes
O3 C4 C5 124.5(6) yes
C3 C4 C5 120.0(7) yes
C4 C5 C6 119.5(6) yes
C1 C6 C5 120.9(6) yes
C1 C6 C7 123.0(7) yes
C5 C6 C7 116.0(6) yes
N1 C7 C6 124.5(6) yes
O2 C8 C9 120.2(6) yes
O2 C8 C13 122.4(6) yes
C9 C8 C13 117.4(7) yes
C8 C9 C10 118.7(6) yes
C8 C9 C27 119.1(6) yes
C10 C9 C27 122.1(6) yes
C9 C10 C11 123.0(6) yes
O4 C11 C10 115.4(6) yes
O4 C11 C12 124.4(6) yes
C10 C11 C12 120.3(7) yes
C11 C12 C13 118.6(6) yes
C8 C13 C12 121.9(6) yes
C8 C13 C14 120.8(7) yes
C12 C13 C14 116.9(6) yes
N2 C14 C13 124.2(6) yes
N1 C15 C16 115.7(6) yes
N1 C15 C20 104.2(5) yes
C16 C15 C20 112.1(6) yes
C15 C16 C17 109.2(6) yes
C16 C17 C18 112.6(6) yes
C17 C18 C19 112.4(6) yes
C18 C19 C20 107.8(6) yes
N2 C20 C15 104.9(5) yes
N2 C20 C19 117.1(6) yes
C15 C20 C19 112.0(5) yes
C2 C23 C24 109.6(6) yes
C2 C23 C25 109.1(5) yes
C2 C23 C26 112.2(6) yes
C24 C23 C25 110.6(7) yes
C24 C23 C26 108.2(6) yes
C25 C23 C26 107.1(6) yes
C9 C27 C28 109.8(6) yes
C9 C27 C29 110.7(6) yes
C9 C27 C30 112.9(6) yes
C28 C27 C29 110.3(6) yes
C28 C27 C30 106.4(6) yes
C29 C27 C30 106.6(6) yes
S1 C31 F1 112.2(7) yes
S1 C31 F2 110.9(5) yes
S1 C31 F3 111.6(6) yes
F1 C31 F2 107.4(7) yes
F1 C31 F3 107.3(6) yes
F2 C31 F3 107.2(8) yes
O8 C32 C33 118.1(6) yes
O8 C32 C37 122.2(5) yes
C33 C32 C37 119.7(6) yes
C32 C33 C34 116.3(6) yes
C32 C33 C52 121.8(7) yes
C34 C33 C52 121.9(6) yes
C33 C34 C35 124.0(6) yes
O10 C35 C34 115.1(6) yes
O10 C35 C36 126.1(6) yes
C34 C35 C36 118.8(7) yes
C35 C36 C37 120.0(6) yes
C32 C37 C36 121.2(6) yes
C32 C37 C38 120.9(6) yes
C36 C37 C38 117.9(6) yes
N3 C38 C37 126.1(6) yes
O9 C39 C40 121.3(6) yes
O9 C39 C44 122.2(6) yes
C40 C39 C44 116.5(6) yes
C39 C40 C41 118.5(6) yes
C39 C40 C56 119.4(6) yes
C41 C40 C56 122.0(6) yes
C40 C41 C42 124.3(6) yes
O11 C42 C41 116.4(6) yes
O11 C42 C43 124.3(6) yes
C41 C42 C43 119.3(7) yes
C42 C43 C44 119.1(6) yes
C39 C44 C43 122.3(6) yes
C39 C44 C45 120.2(7) yes
C43 C44 C45 117.1(6) yes
N4 C45 C44 126.3(6) yes
N3 C46 C47 116.2(6) yes
N3 C46 C51 104.2(5) yes
C47 C46 C51 110.8(6) yes
C46 C47 C48 110.1(6) yes
C47 C48 C49 112.3(6) yes
C48 C49 C50 112.4(6) yes
C49 C50 C51 107.9(6) yes
N4 C51 C46 105.6(5) yes
N4 C51 C50 117.6(6) yes
C46 C51 C50 112.4(5) yes
C33 C52 C53 112.0(7) yes
C33 C52 C54 110.7(6) yes
C33 C52 C55 108.3(6) yes
C53 C52 C54 108.4(6) yes
C53 C52 C55 106.3(6) yes
C54 C52 C55 110.9(7) yes
C40 C56 C57 110.6(6) yes
C40 C56 C58 108.9(5) yes
C40 C56 C59 111.6(6) yes
C57 C56 C58 110.3(6) yes
C57 C56 C59 108.9(6) yes
C58 C56 C59 106.5(6) yes
S2 C60 F4 112.4(5) yes
S2 C60 F5 110.5(5) yes
S2 C60 F6 111.1(6) yes
F4 C60 F5 106.9(7) yes
F4 C60 F6 108.3(6) yes
F5 C60 F6 107.5(6) yes
C2 C3 H3 118.478 no
C4 C3 H3 118.479 no
C4 C5 H5 120.233 no
C6 C5 H5 120.221 no
N1 C7 H7 117.731 no
C6 C7 H7 117.737 no
C9 C10 H10 118.518 no
C11 C10 H10 118.525 no
C11 C12 H12 120.685 no
C13 C12 H12 120.684 no
N2 C14 H14 117.886 no
C13 C14 H14 117.893 no
N1 C15 H15 108.144 no
C16 C15 H15 108.154 no
C20 C15 H15 108.147 no
C15 C16 H16A 109.835 no
C15 C16 H16B 109.844 no
C17 C16 H16A 109.843 no
C17 C16 H16B 109.837 no
H16A C16 H16B 108.279 no
C16 C17 H17A 109.068 no
C16 C17 H17B 109.060 no
C18 C17 H17A 109.075 no
C18 C17 H17B 109.055 no
H17A C17 H17B 107.833 no
C17 C18 H18A 109.109 no
C17 C18 H18B 109.111 no
C19 C18 H18A 109.116 no
C19 C18 H18B 109.115 no
H18A C18 H18B 107.832 no
C18 C19 H19A 110.139 no
C18 C19 H19B 110.158 no
C20 C19 H19A 110.146 no
C20 C19 H19B 110.143 no
H19A C19 H19B 108.454 no
N2 C20 H20 107.447 no
C15 C20 H20 107.442 no
C19 C20 H20 107.435 no
O3 C21 H21A 109.470 no
O3 C21 H21B 109.482 no
O3 C21 H21C 109.472 no
H21A C21 H21B 109.463 no
H21A C21 H21C 109.471 no
H21B C21 H21C 109.469 no
O4 C22 H22A 109.465 no
O4 C22 H22B 109.474 no
O4 C22 H22C 109.482 no
H22A C22 H22B 109.470 no
H22A C22 H22C 109.468 no
H22B C22 H22C 109.469 no
C23 C24 H24A 109.466 no
C23 C24 H24B 109.471 no
C23 C24 H24C 109.468 no
H24A C24 H24B 109.475 no
H24A C24 H24C 109.478 no
H24B C24 H24C 109.469 no
C23 C25 H25A 109.468 no
C23 C25 H25B 109.458 no
C23 C25 H25C 109.471 no
H25A C25 H25B 109.467 no
H25A C25 H25C 109.478 no
H25B C25 H25C 109.485 no
C23 C26 H26A 109.474 no
C23 C26 H26B 109.472 no
C23 C26 H26C 109.473 no
H26A C26 H26B 109.469 no
H26A C26 H26C 109.468 no
H26B C26 H26C 109.472 no
C27 C28 H28A 109.467 no
C27 C28 H28B 109.477 no
C27 C28 H28C 109.466 no
H28A C28 H28B 109.472 no
H28A C28 H28C 109.475 no
H28B C28 H28C 109.471 no
C27 C29 H29A 109.474 no
C27 C29 H29B 109.464 no
C27 C29 H29C 109.468 no
H29A C29 H29B 109.476 no
H29A C29 H29C 109.483 no
H29B C29 H29C 109.463 no
C27 C30 H30A 109.475 no
C27 C30 H30B 109.472 no
C27 C30 H30C 109.471 no
H30A C30 H30B 109.476 no
H30A C30 H30C 109.465 no
H30B C30 H30C 109.468 no
C33 C34 H34 117.985 no
C35 C34 H34 117.979 no
C35 C36 H36 119.997 no
C37 C36 H36 120.017 no
N3 C38 H38 116.968 no
C37 C38 H38 116.957 no
C40 C41 H41 117.845 no
C42 C41 H41 117.858 no
C42 C43 H43 120.469 no
C44 C43 H43 120.465 no
N4 C45 H45 116.844 no
C44 C45 H45 116.845 no
N3 C46 H46 108.447 no
C47 C46 H46 108.454 no
C51 C46 H46 108.450 no
C46 C47 H47A 109.631 no
C46 C47 H47B 109.636 no
C48 C47 H47A 109.637 no
C48 C47 H47B 109.645 no
H47A C47 H47B 108.145 no
C47 C48 H48A 109.134 no
C47 C48 H48B 109.131 no
C49 C48 H48A 109.141 no
C49 C48 H48B 109.143 no
H48A C48 H48B 107.867 no
C48 C49 H49A 109.122 no
C48 C49 H49B 109.133 no
C50 C49 H49A 109.119 no
C50 C49 H49B 109.133 no
H49A C49 H49B 107.854 no
C49 C50 H50A 110.125 no
C49 C50 H50B 110.119 no
C51 C50 H50A 110.115 no
C51 C50 H50B 110.123 no
H50A C50 H50B 108.442 no
N4 C51 H51 106.875 no
C46 C51 H51 106.878 no
C50 C51 H51 106.885 no
C52 C53 H53A 109.478 no
C52 C53 H53B 109.476 no
C52 C53 H53C 109.473 no
H53A C53 H53B 109.465 no
H53A C53 H53C 109.470 no
H53B C53 H53C 109.465 no
C52 C54 H54A 109.471 no
C52 C54 H54B 109.477 no
C52 C54 H54C 109.471 no
H54A C54 H54B 109.477 no
H54A C54 H54C 109.458 no
H54B C54 H54C 109.473 no
C52 C55 H55A 109.470 no
C52 C55 H55B 109.468 no
C52 C55 H55C 109.480 no
H55A C55 H55B 109.465 no
H55A C55 H55C 109.475 no
H55B C55 H55C 109.469 no
C56 C57 H57A 109.471 no
C56 C57 H57B 109.468 no
C56 C57 H57C 109.470 no
H57A C57 H57B 109.475 no
H57A C57 H57C 109.465 no
H57B C57 H57C 109.479 no
C56 C58 H58A 109.466 no
C56 C58 H58B 109.466 no
C56 C58 H58C 109.470 no
H58A C58 H58B 109.476 no
H58A C58 H58C 109.470 no
H58B C58 H58C 109.479 no
C56 C59 H59A 109.477 no
C56 C59 H59B 109.476 no
C56 C59 H59C 109.483 no
H59A C59 H59B 109.458 no
H59A C59 H59C 109.468 no
H59B C59 H59C 109.465 no
O10 C61 H61A 109.469 no
O10 C61 H61B 109.465 no
O10 C61 H61C 109.472 no
H61A C61 H61B 109.469 no
H61A C61 H61C 109.483 no
H61B C61 H61C 109.469 no
O11 C62 H62A 109.471 no
O11 C62 H62B 109.470 no
O11 C62 H62C 109.466 no
H62A C62 H62B 109.479 no
H62A C62 H62C 109.468 no
H62B C62 H62C 109.472 no

loop_
_geom_bond_atom_site_label_1
_geom_bond_atom_site_label_2
_geom_bond_distance
_geom_bond_publ_flag
Co1 O1 1.856(5) yes
Co1 O2 1.842(5) yes
Co1 O5 2.134(6) yes
Co1 N1 1.868(6) yes
Co1 N2 1.871(6) yes
Co2 O8 1.830(5) yes
Co2 O9 1.861(5) yes
Co2 O12 2.124(5) yes
Co2 N3 1.880(6) yes
Co2 N4 1.872(6) yes
S1 O5 1.456(5) yes
S1 O6 1.450(6) yes
S1 O7 1.445(7) yes
S1 C31 1.822(9) yes
S2 O12 1.463(5) yes
S2 O13 1.454(6) yes
S2 O14 1.451(7) yes
S2 C60 1.833(8) yes
F1 C31 1.322(10) yes
F2 C31 1.338(10) yes
F3 C31 1.355(11) yes
F4 C60 1.319(9) yes
F5 C60 1.343(10) yes
F6 C60 1.335(8) yes
O1 C1 1.319(9) yes
O2 C8 1.314(9) yes
O3 C4 1.368(10) yes
O3 C21 1.421(8) yes
O4 C11 1.390(10) yes
O4 C22 1.440(9) yes
O8 C32 1.338(9) yes
O9 C39 1.301(9) yes
O10 C35 1.347(9) yes
O10 C61 1.429(8) yes
O11 C42 1.379(10) yes
O11 C62 1.435(8) yes
N1 C7 1.306(10) yes
N1 C15 1.503(8) yes
N2 C14 1.300(10) yes
N2 C20 1.485(8) yes
N3 C38 1.299(9) yes
N3 C46 1.488(8) yes
N4 C45 1.283(10) yes
N4 C51 1.473(8) yes
C1 C2 1.443(9) yes
C1 C6 1.422(8) yes
C2 C3 1.385(10) yes
C2 C23 1.546(9) yes
C3 C4 1.411(9) yes
C4 C5 1.358(10) yes
C5 C6 1.425(11) yes
C6 C7 1.414(9) yes
C8 C9 1.444(9) yes
C8 C13 1.425(9) yes
C9 C10 1.356(11) yes
C9 C27 1.529(9) yes
C10 C11 1.407(10) yes
C11 C12 1.371(9) yes
C12 C13 1.406(11) yes
C13 C14 1.435(9) yes
C15 C16 1.541(9) yes
C15 C20 1.495(10) yes
C16 C17 1.545(10) yes
C17 C18 1.503(11) yes
C18 C19 1.524(9) yes
C19 C20 1.541(9) yes
C23 C24 1.535(11) yes
C23 C25 1.534(10) yes
C23 C26 1.532(11) yes
C27 C28 1.554(11) yes
C27 C29 1.537(11) yes
C27 C30 1.531(10) yes
C32 C33 1.440(9) yes
C32 C37 1.419(9) yes
C33 C34 1.395(11) yes
C33 C52 1.507(10) yes
C34 C35 1.417(9) yes
C35 C36 1.374(9) yes
C36 C37 1.407(10) yes
C37 C38 1.434(8) yes
C39 C40 1.455(9) yes
C39 C44 1.440(8) yes
C40 C41 1.353(10) yes
C40 C56 1.558(9) yes
C41 C42 1.410(9) yes
C42 C43 1.372(10) yes
C43 C44 1.409(11) yes
C44 C45 1.438(9) yes
C46 C47 1.521(9) yes
C46 C51 1.519(10) yes
C47 C48 1.542(9) yes
C48 C49 1.514(11) yes
C49 C50 1.527(10) yes
C50 C51 1.520(8) yes
C52 C53 1.552(10) yes
C52 C54 1.517(12) yes
C52 C55 1.571(12) yes
C56 C57 1.532(11) yes
C56 C58 1.562(10) yes
C56 C59 1.534(10) yes
C3 H3 0.950 no
C5 H5 0.950 no
C7 H7 0.950 no
C10 H10 0.950 no
C12 H12 0.950 no
C14 H14 0.950 no
C15 H15 1.000 no
C16 H16A 0.990 no
C16 H16B 0.990 no
C17 H17A 0.990 no
C17 H17B 0.990 no
C18 H18A 0.990 no
C18 H18B 0.990 no
C19 H19A 0.990 no
C19 H19B 0.990 no
C20 H20 1.000 no
C21 H21A 0.980 no
C21 H21B 0.980 no
C21 H21C 0.980 no
C22 H22A 0.980 no
C22 H22B 0.980 no
C22 H22C 0.980 no
C24 H24A 0.980 no
C24 H24B 0.980 no
C24 H24C 0.980 no
C25 H25A 0.980 no
C25 H25B 0.980 no
C25 H25C 0.980 no
C26 H26A 0.980 no
C26 H26B 0.980 no
C26 H26C 0.980 no
C28 H28A 0.980 no
C28 H28B 0.980 no
C28 H28C 0.980 no
C29 H29A 0.980 no
C29 H29B 0.980 no
C29 H29C 0.980 no
C30 H30A 0.980 no
C30 H30B 0.980 no
C30 H30C 0.980 no
C34 H34 0.950 no
C36 H36 0.950 no
C38 H38 0.950 no
C41 H41 0.950 no
C43 H43 0.950 no
C45 H45 0.950 no
C46 H46 1.000 no
C47 H47A 0.990 no
C47 H47B 0.990 no
C48 H48A 0.990 no
C48 H48B 0.990 no
C49 H49A 0.990 no
C49 H49B 0.990 no
C50 H50A 0.990 no
C50 H50B 0.990 no
C51 H51 1.000 no
C53 H53A 0.980 no
C53 H53B 0.980 no
C53 H53C 0.980 no
C54 H54A 0.980 no
C54 H54B 0.980 no
C54 H54C 0.980 no
C55 H55A 0.980 no
C55 H55B 0.980 no
C55 H55C 0.980 no
C57 H57A 0.980 no
C57 H57B 0.980 no
C57 H57C 0.980 no
C58 H58A 0.980 no
C58 H58B 0.980 no
C58 H58C 0.980 no
C59 H59A 0.980 no
C59 H59B 0.980 no
C59 H59C 0.980 no
C61 H61A 0.980 no
C61 H61B 0.980 no
C61 H61C 0.980 no
C62 H62A 0.980 no
C62 H62B 0.980 no
C62 H62C 0.980 no

loop_
_geom_contact_atom_site_label_1
_geom_contact_atom_site_label_2
_geom_contact_distance
_geom_contact_publ_flag
_geom_contact_site_symmetry_2
Co1 C6 3.248(8) no .
Co1 C13 3.257(8) no .
Co2 C37 3.289(7) no .
Co2 C44 3.255(8) no .
F1 O5 2.923(8) no .
F1 O7 2.971(8) no .
F2 O6 2.992(8) no .
F2 O7 2.964(9) no .
F3 O2 3.445(7) no .
F3 O5 2.956(7) no .
F3 O6 2.951(7) no .
F3 C8 3.079(9) no .
F3 C9 3.496(8) no .
F3 C13 3.194(9) no .
F4 O8 3.292(7) no .
F4 O12 3.028(7) no .
F4 O13 2.899(7) no .
F4 C32 3.039(8) no .
F4 C37 3.115(8) no .
F4 C38 3.514(8) no .
F5 O13 3.005(7) no .
F5 O14 2.948(9) no .
F6 O12 2.913(7) no .
F6 O14 3.014(7) no .
O1 C7 2.904(7) no .
O1 C23 2.880(9) no .
O1 C24 2.979(8) no .
O1 C25 2.993(8) no .
O2 C14 2.871(8) no .
O2 C27 2.857(8) no .
O2 C28 2.971(8) no .
O2 C29 2.982(8) no .
O5 C1 3.490(9) no .
O5 C7 3.551(9) no .
O5 C15 3.534(8) no .
O6 N2 3.445(8) no .
O6 C14 3.581(10) no .
O8 C38 2.872(8) no .
O8 C52 2.867(8) no .
O8 C54 2.970(8) no .
O8 C55 2.993(9) no .
O9 C45 2.864(8) no .
O9 C56 2.906(8) no .
O9 C57 3.057(8) no .
O9 C58 2.984(9) no .
O12 C39 3.454(8) no .
O12 C45 3.537(9) no .
O12 C46 3.575(8) no .
O13 N3 3.290(8) no .
O13 C38 3.587(9) no .
O13 C46 3.418(9) no .
N1 C1 2.932(8) no .
N2 C8 2.903(8) no .
N3 C32 2.933(8) no .
N4 C39 2.936(8) no .
C1 C4 2.826(11) no .
C1 C24 3.133(9) no .
C1 C25 3.084(9) no .
C2 C5 2.846(9) no .
C3 C6 2.767(9) no .
C3 C24 3.595(11) no .
C3 C25 3.586(10) no .
C3 C26 2.860(9) no .
C5 C21 2.768(12) no .
C7 C16 2.891(9) no .
C7 C20 3.533(10) no .
C8 C11 2.817(11) no .
C8 C28 3.079(10) no .
C8 C29 3.110(9) no .
C9 C12 2.836(9) no .
C10 C13 2.754(9) no .
C10 C28 3.582(11) no .
C10 C29 3.572(11) no .
C10 C30 2.858(10) no .
C12 C22 2.843(11) no .
C14 C15 3.510(10) no .
C14 C19 2.891(9) no .
C15 C18 2.915(9) no .
C16 C19 2.996(11) no .
C17 C20 2.909(9) no .
C32 C35 2.828(10) no .
C32 C54 3.108(9) no .
C32 C55 3.097(10) no .
C33 C36 2.860(9) no .
C34 C37 2.760(9) no .
C34 C53 2.838(10) no .
C34 C54 3.567(11) no .
C34 C55 3.591(11) no .
C36 C61 2.799(11) no .
C38 C47 2.874(8) no .
C38 C51 3.542(9) no .
C39 C42 2.845(11) no .
C39 C57 3.151(9) no .
C39 C58 3.087(9) no .
C40 C43 2.844(9) no .
C41 C44 2.746(9) no .
C41 C57 3.572(11) no .
C41 C59 2.857(9) no .
C43 C62 2.767(11) no .
C45 C46 3.537(10) no .
C45 C50 2.883(9) no .
C46 C49 2.925(9) no .
C47 C50 2.985(11) no .
C48 C51 2.900(9) no .
Co1 O11 3.572(6) no .
Co2 C21 3.579(8) no .
F1 C30 2.960(10) no 2_745
F2 C47 3.336(10) no 1_665
F3 C47 3.168(9) no 1_665
F3 C48 3.284(9) no 1_665
F4 C19 3.184(9) no 1_445
F5 C19 3.448(9) no 1_445
F6 C53 2.963(10) no 2_656
O2 C62 3.558(9) no .
O3 N4 3.395(8) no .
O3 C12 3.364(9) no 1_545
O3 C13 3.421(9) no 1_545
O3 C51 3.386(8) no .
O4 C2 3.505(9) no 1_565
O4 C3 3.386(8) no 1_565
O4 C25 3.415(9) no 1_565
O4 C29 3.503(9) no 2_755
O6 C36 3.287(8) no 1_665
O6 C38 3.279(9) no 1_665
O7 C45 3.398(9) no 1_655
O10 C40 3.425(9) no 1_545
O10 C41 3.315(9) no 1_545
O10 C54 3.463(9) no 2_646
O10 C58 3.492(9) no 1_545
O11 Co1 3.572(6) no .
O11 C20 3.476(8) no .
O11 C36 3.377(9) no 1_565
O11 C37 3.514(8) no 1_565
O13 C12 3.306(8) no 1_445
O13 C14 3.450(9) no 1_445
O14 C7 3.136(9) no 1_455
O14 C16 3.559(10) no 1_455
N1 C42 3.561(9) no .
N4 O3 3.395(8) no .
N4 C3 3.568(9) no .
N4 C4 3.347(9) no .
C1 C22 3.571(10) no 1_545
C1 C43 3.495(10) no .
C2 O4 3.505(9) no 1_545
C2 C22 3.468(10) no 1_545
C3 O4 3.386(8) no 1_545
C3 N4 3.568(9) no .
C3 C11 3.395(10) no 1_545
C3 C22 3.591(10) no 1_545
C3 C45 3.414(10) no .
C3 C51 3.476(9) no .
C4 N4 3.347(9) no .
C4 C12 3.506(10) no 1_545
C4 C45 3.384(10) no .
C5 C39 3.457(10) no .
C5 C44 3.501(10) no .
C6 C43 3.525(10) no .
C6 C44 3.479(9) no .
C7 O14 3.136(9) no 1_655
C7 C41 3.530(10) no .
C7 C42 3.577(10) no .
C11 C3 3.395(10) no 1_565
C12 O3 3.364(9) no 1_565
C12 O13 3.306(8) no 1_665
C12 C4 3.506(10) no 1_565
C13 O3 3.421(9) no 1_565
C14 O13 3.450(9) no 1_665
C14 C21 3.349(11) no 1_565
C16 O14 3.559(10) no 1_655
C19 F4 3.184(9) no 1_665
C19 F5 3.448(9) no 1_665
C20 O11 3.476(8) no .
C21 Co2 3.579(8) no .
C21 C14 3.349(11) no 1_545
C22 C1 3.571(10) no 1_565
C22 C2 3.468(10) no 1_565
C22 C3 3.591(10) no 1_565
C22 C25 3.557(10) no 1_565
C25 O4 3.415(9) no 1_545
C25 C22 3.557(10) no 1_545
C29 O4 3.503(9) no 2_745
C30 F1 2.960(10) no 2_755
C35 C41 3.407(10) no 1_545
C36 O6 3.287(8) no 1_445
C36 O11 3.377(9) no 1_545
C36 C42 3.517(10) no 1_545
C37 O11 3.514(8) no 1_545
C38 O6 3.279(9) no 1_445
C38 C62 3.500(10) no 1_545
C39 C5 3.457(10) no .
C39 C61 3.491(10) no 1_565
C40 O10 3.425(9) no 1_565
C40 C61 3.420(10) no 1_565
C41 O10 3.315(9) no 1_565
C41 C7 3.530(10) no .
C41 C35 3.407(10) no 1_565
C41 C61 3.537(10) no 1_565
C42 N1 3.561(9) no .
C42 C7 3.577(10) no .
C42 C36 3.517(10) no 1_565
C43 C1 3.495(10) no .
C43 C6 3.525(10) no .
C44 C5 3.501(10) no .
C44 C6 3.479(9) no .
C45 O7 3.398(9) no 1_455
C45 C3 3.414(10) no .
C45 C4 3.384(10) no .
C47 F2 3.336(10) no 1_445
C47 F3 3.168(9) no 1_445
C48 F3 3.284(9) no 1_445
C51 O3 3.386(8) no .
C51 C3 3.476(9) no .
C53 F6 2.963(10) no 2_646
C54 O10 3.463(9) no 2_656
C58 O10 3.492(9) no 1_565
C61 C39 3.491(10) no 1_545
C61 C40 3.420(10) no 1_545
C61 C41 3.537(10) no 1_545
C62 O2 3.558(9) no .
C62 C38 3.500(10) no 1_565
Co1 H15 3.0743 no .
Co1 H20 3.0382 no .
Co1 H25B 3.5847 no .
Co2 H46 3.1176 no .
Co2 H51 3.0450 no .
Co2 H58C 3.5566 no .
S1 H15 3.4447 no .
S2 H46 3.4422 no .
F1 H25B 3.5939 no .
F1 H29A 3.5742 no .
F1 H29B 3.3097 no .
F3 H29B 3.2677 no .
F4 H54A 3.5918 no .
F4 H54B 3.4762 no .
F6 H54A 3.3222 no .
F6 H54B 3.1284 no .
F6 H58C 3.5482 no .
O1 H24A 2.3195 no .
O1 H24B 3.4606 no .
O1 H25A 3.5510 no .
O1 H25B 2.3176 no .
O1 H28B 3.4727 no .
O1 H29A 3.1925 no .
O2 H24A 3.3454 no .
O2 H25B 3.4546 no .
O2 H28A 3.4854 no .
O2 H28B 2.3133 no .
O2 H29A 2.3635 no .
O2 H29B 3.3980 no .
O3 H3 2.4856 no .
O3 H5 2.6288 no .
O4 H10 2.4917 no .
O4 H12 2.6604 no .
O5 H15 3.1793 no .
O5 H25B 3.2394 no .
O6 H15 2.9389 no .
O8 H54A 3.5136 no .
O8 H54B 2.2945 no .
O8 H55A 2.3711 no .
O8 H55B 3.4229 no .
O8 H57C 3.5524 no .
O8 H58C 3.2937 no .
O9 H54B 3.3610 no .
O9 H55A 3.2919 no .
O9 H57B 3.5934 no .
O9 H57C 2.4001 no .
O9 H58A 3.4958 no .
O9 H58C 2.3051 no .
O10 H34 2.4630 no .
O10 H36 2.6560 no .
O11 H41 2.4981 no .
O11 H43 2.6517 no .
O12 H46 3.2303 no .
O12 H58C 3.4027 no .
O13 H46 2.6877 no .
N1 H16A 2.8462 no .
N1 H16B 2.7486 no .
N1 H20 2.5700 no .
N2 H15 2.5881 no .
N2 H19A 2.8107 no .
N2 H19B 2.8191 no .
N3 H47A 2.8213 no .
N3 H47B 2.7255 no .
N3 H51 2.5873 no .
N4 H46 2.6393 no .
N4 H50A 2.7848 no .
N4 H50B 2.8060 no .
C1 H3 3.2794 no .
C1 H5 3.3315 no .
C1 H7 3.3254 no .
C1 H24A 2.8282 no .
C1 H24B 3.3961 no .
C1 H25A 3.3949 no .
C1 H25B 2.7243 no .
C2 H24A 2.7007 no .
C2 H24B 2.7011 no .
C2 H24C 3.3666 no .
C2 H25A 2.7335 no .
C2 H25B 2.6491 no .
C2 H25C 3.3582 no .
C2 H26A 2.7382 no .
C2 H26B 3.3932 no .
C2 H26C 2.7560 no .
C3 H5 3.2605 no .
C3 H24B 3.5077 no .
C3 H25A 3.5263 no .
C3 H26A 2.7514 no .
C3 H26C 2.7742 no .
C4 H21A 3.1877 no .
C4 H21B 2.6000 no .
C4 H21C 2.5995 no .
C5 H3 3.2414 no .
C5 H7 2.5201 no .
C5 H21B 2.6976 no .
C5 H21C 2.7005 no .
C7 H5 2.5633 no .
C7 H15 2.9466 no .
C7 H16A 2.8096 no .
C7 H16B 2.8719 no .
C7 H20 3.5621 no .
C8 H10 3.2681 no .
C8 H12 3.3316 no .
C8 H14 3.3244 no .
C8 H28A 3.3533 no .
C8 H28B 2.7620 no .
C8 H29A 2.8667 no .
C8 H29B 3.3045 no .
C9 H28A 2.7187 no .
C9 H28B 2.7036 no .
C9 H28C 3.3671 no .
C9 H29A 2.7619 no .
C9 H29B 2.6646 no .
C9 H29C 3.3619 no .
C9 H30A 2.7019 no .
C9 H30B 2.7971 no .
C9 H30C 3.3824 no .
C10 H12 3.2720 no .
C10 H28A 3.5088 no .
C10 H29B 3.4600 no .
C10 H30A 2.6836 no .
C10 H30B 2.8638 no .
C11 H22A 2.6745 no .
C11 H22B 2.6396 no .
C11 H22C 3.2347 no .
C12 H10 3.2533 no .
C12 H14 2.5501 no .
C12 H22A 2.7731 no .
C12 H22B 2.7902 no .
C14 H12 2.5848 no .
C14 H15 3.5445 no .
C14 H19A 2.9409 no .
C14 H19B 2.7703 no .
C14 H20 2.9456 no .
C15 H7 2.5585 no .
C15 H17A 3.3676 no .
C15 H17B 2.7664 no .
C15 H18B 3.2557 no .
C15 H19A 2.7483 no .
C15 H19B 3.3663 no .
C16 H7 2.4731 no .
C16 H18A 3.3825 no .
C16 H18B 2.7638 no .
C16 H19A 3.3378 no .
C16 H20 2.6854 no .
C17 H15 2.7326 no .
C17 H19A 2.7528 no .
C17 H19B 3.3646 no .
C17 H20 3.1798 no .
C18 H15 3.2427 no .
C18 H16A 3.3772 no .
C18 H16B 2.8072 no .
C18 H20 2.6347 no .
C19 H14 2.4685 no .
C19 H15 2.7048 no .
C19 H16B 3.3965 no .
C19 H17A 3.3602 no .
C19 H17B 2.7452 no .
C20 H14 2.5570 no .
C20 H16A 3.3624 no .
C20 H16B 2.7818 no .
C20 H17B 3.2860 no .
C20 H18A 3.3395 no .
C20 H18B 2.6861 no .
C21 H5 2.4605 no .
C22 H12 2.5467 no .
C23 H3 2.6912 no .
C24 H25A 3.3653 no .
C24 H25B 2.7586 no .
C24 H25C 2.6680 no .
C24 H26A 3.3384 no .
C24 H26B 2.6666 no .
C24 H26C 2.6634 no .
C24 H28B 3.3673 no .
C24 H28C 3.4764 no .
C24 H29A 3.4210 no .
C25 H24A 2.7148 no .
C25 H24B 3.3674 no .
C25 H24C 2.7104 no .
C25 H26A 2.6506 no .
C25 H26B 2.6362 no .
C25 H26C 3.3242 no .
C25 H29A 2.9186 no .
C25 H29C 3.4909 no .
C26 H3 2.4474 no .
C26 H24A 3.3371 no .
C26 H24B 2.6860 no .
C26 H24C 2.6462 no .
C26 H25A 2.6144 no .
C26 H25B 3.3229 no .
C26 H25C 2.6746 no .
C27 H10 2.6632 no .
C28 H24A 3.1781 no .
C28 H29A 2.6845 no .
C28 H29B 3.3813 no .
C28 H29C 2.7581 no .
C28 H30A 3.3310 no .
C28 H30B 2.5945 no .
C28 H30C 2.6912 no .
C29 H24A 3.5271 no .
C29 H25B 3.1534 no .
C29 H25C 3.1896 no .
C29 H28A 3.3788 no .
C29 H28B 2.7492 no .
C29 H28C 2.7010 no .
C29 H30A 2.7017 no .
C29 H30B 3.3153 no .
C29 H30C 2.5707 no .
C30 H10 2.4478 no .
C30 H28A 2.6592 no .
C30 H28B 3.3287 no .
C30 H28C 2.6363 no .
C30 H29A 3.3127 no .
C30 H29B 2.7136 no .
C30 H29C 2.5626 no .
C32 H34 3.2673 no .
C32 H36 3.3156 no .
C32 H38 3.3147 no .
C32 H54A 3.4235 no .
C32 H54B 2.7721 no .
C32 H55A 2.8469 no .
C32 H55B 3.2792 no .
C33 H53A 2.6998 no .
C33 H53B 2.7741 no .
C33 H53C 3.3685 no .
C33 H54A 2.7178 no .
C33 H54B 2.6455 no .
C33 H54C 3.3291 no .
C33 H55A 2.7281 no .
C33 H55B 2.6402 no .
C33 H55C 3.3392 no .
C34 H36 3.2660 no .
C34 H53A 2.6976 no .
C34 H53B 2.7923 no .
C34 H54A 3.5061 no .
C34 H55B 3.4749 no .
C35 H61A 3.1732 no .
C35 H61B 2.5581 no .
C35 H61C 2.6336 no .
C36 H34 3.2472 no .
C36 H38 2.5535 no .
C36 H61B 2.6921 no .
C36 H61C 2.7722 no .
C38 H36 2.5911 no .
C38 H46 2.9039 no .
C38 H47A 2.7700 no .
C38 H47B 2.8794 no .
C38 H51 3.5917 no .
C39 H41 3.2703 no .
C39 H43 3.3501 no .
C39 H45 3.3273 no .
C39 H57B 3.4649 no .
C39 H57C 2.8196 no .
C39 H58A 3.3701 no .
C39 H58C 2.7445 no .
C40 H57A 3.3858 no .
C40 H57B 2.7508 no .
C40 H57C 2.7000 no .
C40 H58A 2.7413 no .
C40 H58B 3.3875 no .
C40 H58C 2.6970 no .
C40 H59A 3.3995 no .
C40 H59B 2.7469 no .
C40 H59C 2.7455 no .
C41 H43 3.2656 no .
C41 H57B 3.4987 no .
C41 H58A 3.5566 no .
C41 H59B 2.7930 no .
C41 H59C 2.7326 no .
C42 H62A 3.1927 no .
C42 H62B 2.5431 no .
C42 H62C 2.6579 no .
C43 H41 3.2439 no .
C43 H45 2.5415 no .
C43 H62B 2.6211 no .
C43 H62C 2.7609 no .
C45 H43 2.5895 no .
C45 H50A 2.7285 no .
C45 H50B 2.9846 no .
C45 H51 2.8883 no .
C46 H38 2.5132 no .
C46 H48A 3.3586 no .
C46 H48B 2.7636 no .
C46 H49B 3.2806 no .
C46 H50A 3.3755 no .
C46 H50B 2.7462 no .
C47 H38 2.4708 no .
C47 H49A 3.3835 no .
C47 H49B 2.7762 no .
C47 H50B 3.3272 no .
C47 H51 2.6451 no .
C48 H46 2.7255 no .
C48 H50A 3.3755 no .
C48 H50B 2.7664 no .
C48 H51 3.1441 no .
C49 H46 3.2468 no .
C49 H47A 3.3805 no .
C49 H47B 2.8017 no .
C49 H51 2.6007 no .
C50 H45 2.4522 no .
C50 H46 2.7119 no .
C50 H47B 3.3717 no .
C50 H48A 3.3704 no .
C50 H48B 2.7669 no .
C51 H45 2.5142 no .
C51 H47A 3.3535 no .
C51 H47B 2.7481 no .
C51 H48B 3.2890 no .
C51 H49A 3.3235 no .
C51 H49B 2.6826 no .
C52 H34 2.6733 no .
C53 H34 2.4194 no .
C53 H54A 2.6540 no .
C53 H54B 3.3449 no .
C53 H54C 2.6788 no .
C53 H55A 3.3542 no .
C53 H55B 2.7236 no .
C53 H55C 2.6229 no .
C54 H53A 3.3380 no .
C54 H53B 2.6551 no .
C54 H53C 2.6955 no .
C54 H55A 2.7098 no .
C54 H55B 3.3800 no .
C54 H55C 2.7701 no .
C54 H58B 3.2257 no .
C54 H58C 3.0854 no .
C55 H53A 2.6940 no .
C55 H53B 3.3600 no .
C55 H53C 2.6410 no .
C55 H54A 3.3898 no .
C55 H54B 2.7668 no .
C55 H54C 2.6882 no .
C55 H57A 3.5642 no .
C55 H57C 3.1478 no .
C56 H41 2.6669 no .
C57 H55A 3.2191 no .
C57 H55C 3.4960 no .
C57 H58A 3.3801 no .
C57 H58B 2.6972 no .
C57 H58C 2.7625 no .
C57 H59A 2.6592 no .
C57 H59B 3.3445 no .
C57 H59C 2.6964 no .
C58 H54B 3.0135 no .
C58 H54C 3.3096 no .
C58 H57A 2.6934 no .
C58 H57B 3.3862 no .
C58 H57C 2.7518 no .
C58 H59A 2.6610 no .
C58 H59B 2.6393 no .
C58 H59C 3.3428 no .
C59 H41 2.4312 no .
C59 H57A 2.6802 no .
C59 H57B 2.6741 no .
C59 H57C 3.3450 no .
C59 H58A 2.6386 no .
C59 H58B 2.6761 no .
C59 H58C 3.3369 no .
C61 H36 2.5098 no .
C62 H43 2.4600 no .
H3 H26A 2.2238 no .
H3 H26B 3.4142 no .
H3 H26C 2.2242 no .
H5 H7 2.3083 no .
H5 H21A 3.4301 no .
H5 H21B 2.2439 no .
H5 H21C 2.2464 no .
H7 H15 3.0557 no .
H7 H16A 2.1707 no .
H7 H16B 2.4205 no .
H10 H29B 3.5883 no .
H10 H30A 2.1120 no .
H10 H30B 2.3579 no .
H10 H30C 3.4108 no .
H12 H14 2.3517 no .
H12 H22A 2.2934 no .
H12 H22B 2.3879 no .
H12 H22C 3.5190 no .
H14 H19A 2.4203 no .
H14 H19B 2.1740 no .
H14 H20 3.1269 no .
H15 H16A 2.3531 no .
H15 H16B 2.8843 no .
H15 H17B 2.6119 no .
H15 H19A 2.5589 no .
H15 H20 2.8397 no .
H16A H17A 2.4272 no .
H16A H17B 2.3500 no .
H16B H17A 2.3573 no .
H16B H17B 2.8850 no .
H16B H18B 2.6728 no .
H16B H20 2.5757 no .
H17A H18A 2.3516 no .
H17A H18B 2.3254 no .
H17B H18A 2.3250 no .
H17B H18B 2.8488 no .
H17B H19A 2.6143 no .
H18A H19A 2.3681 no .
H18A H19B 2.3886 no .
H18A H20 3.5468 no .
H18B H19A 2.8748 no .
H18B H19B 2.3576 no .
H18B H20 2.4587 no .
H19A H20 2.8825 no .
H19B H20 2.3793 no .
H24A H25B 2.5886 no .
H24A H25C 2.9331 no .
H24A H26B 3.5531 no .
H24A H26C 3.5696 no .
H24A H28B 2.5337 no .
H24A H28C 3.0058 no .
H24A H29A 2.8587 no .
H24A H29C 3.4969 no .
H24B H25C 3.5696 no .
H24B H26A 3.5779 no .
H24B H26B 2.9770 no .
H24B H26C 2.4929 no .
H24C H25A 3.5774 no .
H24C H25B 3.0618 no .
H24C H25C 2.4865 no .
H24C H26A 3.5492 no .
H24C H26B 2.4536 no .
H24C H26C 2.9135 no .
H24C H28B 3.4045 no .
H24C H28C 3.0659 no .
H24C H29A 3.3306 no .
H24C H29C 3.2435 no .
H25A H26A 2.4210 no .
H25A H26B 2.8663 no .
H25A H26C 3.5244 no .
H25B H26A 3.5331 no .
H25B H26B 3.5504 no .
H25B H29A 2.3067 no .
H25B H29B 3.5195 no .
H25B H29C 3.2889 no .
H25C H26A 2.9757 no .
H25C H26B 2.4700 no .
H25C H26C 3.5638 no .
H25C H29A 2.7199 no .
H25C H29B 3.5859 no .
H25C H29C 2.8407 no .
H28A H29A 3.5948 no .
H28A H30A 3.5337 no .
H28A H30B 2.4061 no .
H28A H30C 3.0056 no .
H28B H29A 2.5347 no .
H28B H29C 3.0951 no .
H28B H30B 3.5102 no .
H28B H30C 3.5741 no .
H28C H29A 2.9144 no .
H28C H29C 2.5617 no .
H28C H30A 3.5605 no .
H28C H30B 2.8314 no .
H28C H30C 2.4847 no .
H29A H30C 3.4460 no .
H29B H30A 2.5898 no .
H29B H30C 2.9279 no .
H29C H30A 2.8979 no .
H29C H30B 3.4476 no .
H29C H30C 2.2876 no .
H34 H53A 2.1677 no .
H34 H53B 2.2318 no .
H34 H53C 3.3864 no .
H34 H54A 3.5895 no .
H36 H38 2.3485 no .
H36 H61A 3.4805 no .
H36 H61B 2.2747 no .
H36 H61C 2.3176 no .
H38 H46 2.9554 no .
H38 H47A 2.1072 no .
H38 H47B 2.5023 no .
H41 H57B 3.5612 no .
H41 H59A 3.3972 no .
H41 H59B 2.2844 no .
H41 H59C 2.1427 no .
H43 H45 2.3412 no .
H43 H62A 3.4265 no .
H43 H62B 2.1846 no .
H43 H62C 2.2932 no .
H45 H50A 2.0919 no .
H45 H50B 2.4936 no .
H45 H51 3.0318 no .
H46 H47A 2.3427 no .
H46 H47B 2.8704 no .
H46 H48B 2.6065 no .
H46 H50B 2.5578 no .
H46 H51 2.8542 no .
H47A H48A 2.4191 no .
H47A H48B 2.3485 no .
H47A H51 3.5652 no .
H47B H48A 2.3535 no .
H47B H48B 2.8816 no .
H47B H49B 2.6783 no .
H47B H51 2.5144 no .
H48A H49A 2.3713 no .
H48A H49B 2.3291 no .
H48B H49A 2.3292 no .
H48B H49B 2.8571 no .
H48B H50B 2.6419 no .
H49A H50A 2.3948 no .
H49A H50B 2.3668 no .
H49A H51 3.5158 no .
H49B H50A 2.3567 no .
H49B H50B 2.8767 no .
H49B H51 2.4327 no .
H50A H51 2.3596 no .
H50B H51 2.8608 no .
H53A H54A 3.5414 no .
H53A H54C 3.5797 no .
H53A H55B 2.5524 no .
H53A H55C 2.9064 no .
H53B H54A 2.4447 no .
H53B H54B 3.5528 no .
H53B H54C 2.9392 no .
H53B H55C 3.5245 no .
H53C H54A 2.9627 no .
H53C H54B 3.5949 no .
H53C H54C 2.5147 no .
H53C H55A 3.5212 no .
H53C H55B 2.9768 no .
H53C H55C 2.3882 no .
H54B H55A 2.5736 no .
H54B H55C 3.1200 no .
H54B H57C 3.3991 no .
H54B H58B 2.8759 no .
H54B H58C 2.3081 no .
H54C H55A 2.9134 no .
H54C H55B 3.5979 no .
H54C H55C 2.5543 no .
H54C H57A 3.3617 no .
H54C H58B 2.7034 no .
H54C H58C 3.0399 no .
H55A H57A 3.2085 no .
H55A H57C 2.4076 no .
H55A H58C 3.5795 no .
H55C H57A 3.0346 no .
H55C H57C 3.0497 no .
H57A H58A 3.5738 no .
H57A H58B 2.4825 no .
H57A H58C 3.0143 no .
H57A H59A 2.4727 no .
H57A H59B 3.5656 no .
H57A H59C 2.9909 no .
H57B H58B 3.5846 no .
H57B H59A 2.9267 no .
H57B H59B 3.5788 no .
H57B H59C 2.5060 no .
H57C H58B 3.0033 no .
H57C H58C 2.6153 no .
H57C H59A 3.5608 no .
H57C H59C 3.5860 no .
H58A H59A 2.9158 no .
H58A H59B 2.4201 no .
H58A H59C 3.5406 no .
H58B H59A 2.4834 no .
H58B H59B 2.9393 no .
H58B H59C 3.5796 no .
H58C H59A 3.5664 no .
H58C H59B 3.5319 no .
Co1 H62C 2.9752 no .
Co2 H21B 2.9023 no .
S2 H61A 3.5888 no 1_565
F1 H10 2.9570 no 2_745
F1 H26A 3.1924 no 2_755
F1 H26B 3.3076 no 2_755
F1 H30A 2.4540 no 2_745
F1 H30B 2.6879 no 2_745
F1 H30C 3.3334 no 2_745
F2 H26B 2.9550 no 2_755
F2 H28C 3.5922 no 1_655
F2 H47A 3.0477 no 1_665
F2 H47B 2.9298 no 1_665
F2 H48A 3.0467 no 1_665
F2 H62B 3.4262 no 1_655
F3 H26B 3.4172 no 2_755
F3 H47A 2.4698 no 1_665
F3 H47B 3.4206 no 1_665
F3 H48A 2.8187 no 1_665
F3 H48B 3.3425 no 1_665
F4 H18A 3.0394 no 1_445
F4 H19A 2.6898 no 1_445
F4 H19B 2.9782 no 1_445
F4 H59A 3.5693 no 2_646
F5 H18A 3.2188 no 1_445
F5 H19A 3.5570 no 1_445
F5 H19B 2.7332 no 1_445
F5 H21C 3.5075 no 1_455
F5 H59A 3.1666 no 2_646
F6 H34 3.1921 no 2_656
F6 H53A 2.6662 no 2_656
F6 H53B 2.5410 no 2_656
F6 H53C 3.2370 no 2_656
F6 H59A 3.4357 no 2_646
F6 H59B 3.3033 no 2_646
O1 H43 3.4094 no .
O1 H62C 2.9970 no .
O2 H62A 3.5706 no .
O2 H62C 2.7738 no .
O3 H12 3.5239 no 1_545
O3 H51 2.5594 no .
O3 H62A 3.2644 no 1_545
O4 H3 3.4238 no 1_565
O4 H25A 2.5335 no 1_565
O4 H26A 3.0927 no 1_565
O4 H29B 2.9785 no 2_755
O4 H29C 3.1117 no 2_755
O4 H48B 2.7986 no 1_665
O5 H22C 3.2428 no 1_545
O6 H36 2.4212 no 1_665
O6 H38 2.3947 no 1_665
O6 H47A 2.8738 no 1_665
O6 H47B 3.5440 no 1_665
O6 H61B 3.5815 no 1_665
O6 H62B 2.9976 no 1_655
O7 H22C 3.2140 no 1_545
O7 H43 3.0731 no 1_655
O7 H45 2.8937 no 1_655
O7 H50B 3.2816 no 1_655
O8 H21A 3.4933 no .
O8 H21B 2.8748 no .
O9 H5 3.3704 no .
O9 H21B 2.7945 no .
O9 H61A 3.5968 no 1_565
O10 H17B 2.7595 no 1_445
O10 H41 3.4111 no 1_545
O10 H54A 2.9200 no 2_646
O10 H54C 3.0941 no 2_646
O10 H58A 2.6307 no 1_545
O10 H59B 3.1083 no 1_545
O11 H20 2.6182 no .
O11 H21A 3.1999 no 1_565
O11 H36 3.5304 no 1_565
O12 H61A 2.9982 no 1_565
O13 H5 3.4456 no 1_455
O13 H12 2.4168 no 1_445
O13 H14 2.5843 no 1_445
O13 H19B 3.2828 no 1_445
O13 H21C 3.0426 no 1_455
O13 H22A 3.4348 no 1_445
O13 H22B 3.4718 no 1_445
O14 H5 3.1554 no 1_455
O14 H7 2.4916 no 1_455
O14 H16A 2.6428 no 1_455
O14 H57B 3.5608 no 1_455
O14 H61A 3.1345 no 1_565
O14 H61C 3.4295 no 1_565
N2 H21A 3.3659 no 1_565
N2 H21C 3.5837 no 1_565
N3 H62A 3.4529 no 1_545
N4 H21B 3.5854 no .
C1 H22B 2.8718 no 1_545
C1 H22C 3.4771 no 1_545
C1 H43 3.4416 no .
C2 H22B 2.9153 no 1_545
C2 H22C 3.5244 no 1_545
C2 H45 3.3041 no .
C2 H50A 3.2811 no .
C3 H22B 2.9506 no 1_545
C3 H45 3.2941 no .
C3 H50A 3.0082 no .
C3 H51 2.9038 no .
C4 H12 3.4809 no 1_545
C4 H22B 3.0000 no 1_545
C4 H51 2.9665 no .
C5 H22B 2.9122 no 1_545
C6 H22B 2.8102 no 1_545
C7 H57B 3.5710 no .
C8 H62C 3.5826 no .
C10 H3 3.3035 no 1_565
C10 H26A 3.0711 no 1_565
C10 H48B 3.5743 no 1_665
C11 H3 3.2293 no 1_565
C11 H26A 3.3961 no 1_565
C11 H48B 2.8102 no 1_665
C12 H21C 3.4218 no 1_565
C12 H46 3.1952 no 1_665
C12 H47A 3.1628 no 1_665
C12 H48B 3.0369 no 1_665
C13 H21C 3.3686 no 1_565
C13 H47A 3.3510 no 1_665
C14 H21A 3.1469 no 1_565
C14 H21C 2.8726 no 1_565
C15 H61C 2.9215 no 1_665
C16 H41 3.4279 no .
C16 H53C 3.4297 no 2_756
C16 H57B 3.3500 no .
C16 H59C 3.0224 no .
C16 H61C 2.9110 no 1_665
C17 H53C 3.2615 no 2_756
C17 H54C 3.1074 no 2_756
C17 H59C 3.4682 no .
C17 H61C 2.9612 no 1_665
C18 H55B 3.3596 no 1_565
C18 H57A 3.5658 no 2_756
C19 H21C 3.5195 no 1_565
C20 H21A 3.5109 no 1_565
C21 H14 3.1922 no 1_545
C21 H19B 3.2963 no 1_545
C21 H51 3.5752 no .
C21 H55A 3.2792 no .
C21 H62A 3.2463 no 1_545
C22 H25A 2.8449 no 1_565
C22 H25B 3.5284 no 1_565
C22 H46 3.2300 no 1_665
C22 H48B 3.1310 no 1_665
C22 H50B 3.0697 no 1_665
C23 H50A 3.3393 no .
C24 H45 3.5368 no .
C24 H50A 3.2758 no .
C25 H22C 3.0654 no 1_545
C25 H29B 3.5689 no 2_745
C25 H30A 3.4395 no 2_745
C26 H10 3.5410 no 1_545
C26 H48A 3.5885 no 2_655
C26 H49B 3.5228 no .
C26 H50A 3.0219 no .
C28 H49A 3.4382 no 2_655
C28 H62C 3.4323 no .
C29 H49A 3.2991 no 2_655
C30 H22C 3.4689 no 2_745
C30 H49A 3.5495 no 2_655
C31 H26B 3.4621 no 2_755
C31 H47A 3.1366 no 1_665
C31 H48A 3.5173 no 1_665
C34 H41 3.3787 no 1_545
C34 H59B 3.1478 no 1_545
C35 H17B 3.0646 no 1_445
C35 H41 3.3105 no 1_545
C35 H59B 3.4782 no 1_545
C36 H15 3.5908 no 1_445
C36 H17B 3.4025 no 1_445
C36 H19A 3.0748 no 1_445
C36 H62B 3.2670 no 1_545
C37 H19A 3.3671 no 1_445
C37 H62A 3.4780 no 1_545
C37 H62B 3.3317 no 1_545
C38 H19A 3.5621 no 1_445
C38 H62A 3.1717 no 1_545
C38 H62B 3.0665 no 1_545
C39 H5 3.3763 no .
C39 H61A 3.2565 no 1_565
C39 H61B 2.9193 no 1_565
C40 H7 3.5122 no .
C40 H16B 3.3988 no .
C40 H61A 3.3609 no 1_565
C40 H61B 2.9839 no 1_565
C41 H7 3.5154 no .
C41 H16B 2.9623 no .
C41 H20 3.3524 no .
C41 H61B 2.9610 no 1_565
C42 H20 3.3009 no .
C42 H36 3.4863 no 1_565
C42 H61B 2.8925 no 1_565
C43 H61B 2.7890 no 1_565
C44 H61B 2.7646 no 1_565
C46 H12 3.3480 no 1_445
C46 H22A 3.1499 no 1_445
C47 H12 3.5253 no 1_445
C48 H22A 3.3150 no 1_445
C48 H24C 3.5716 no 2_645
C48 H25C 3.4622 no 2_645
C48 H29C 3.3131 no 2_645
C49 H24C 3.3702 no 2_645
C49 H26C 2.9854 no .
C49 H28C 3.5373 no 2_645
C49 H29C 3.1879 no 2_645
C49 H30C 3.3883 no 2_645
C50 H3 3.2582 no .
C50 H22A 3.1455 no 1_445
C50 H24B 3.4130 no .
C50 H26C 2.9066 no .
C50 H30C 3.2187 no 2_645
C51 H3 3.2274 no .
C51 H22A 3.5436 no 1_445
C53 H17A 3.5811 no 2_746
C53 H58A 3.5340 no 2_646
C54 H17A 3.4920 no 2_746
C54 H58A 3.3889 no 2_646
C55 H17A 3.5185 no 2_746
C55 H18B 3.4566 no 1_545
C55 H21B 3.4279 no .
C56 H16B 3.4784 no .
C57 H5 3.5564 no .
C57 H7 3.5313 no .
C57 H16B 3.5345 no .
C58 H53B 3.2098 no 2_656
C58 H54A 3.2967 no 2_656
C58 H61A 3.1181 no 1_565
C59 H16B 3.0556 no .
C59 H34 3.5705 no 1_565
C60 H19B 3.3163 no 1_445
C61 H15 3.1219 no 1_445
C61 H16A 3.3350 no 1_445
C61 H17B 2.8641 no 1_445
C61 H58A 2.9735 no 1_545
C62 H20 3.5957 no .
C62 H21A 3.2181 no 1_565
C62 H28B 3.2769 no .
C62 H38 3.4431 no 1_565
C62 H47B 3.3385 no 1_565
H3 O4 3.4238 no 1_545
H3 C10 3.3035 no 1_545
H3 C11 3.2293 no 1_545
H3 C50 3.2582 no .
H3 C51 3.2274 no .
H3 H10 3.4381 no 1_545
H3 H22B 3.5121 no 1_545
H3 H45 3.5707 no .
H3 H49B 3.0387 no .
H3 H50A 2.6963 no .
H3 H51 2.5528 no .
H5 O9 3.3704 no .
H5 O13 3.4456 no 1_655
H5 O14 3.1554 no 1_655
H5 C39 3.3763 no .
H5 C57 3.5564 no .
H5 H22B 3.4694 no 1_545
H5 H57B 3.1999 no .
H5 H57C 3.0347 no .
H7 O14 2.4916 no 1_655
H7 C40 3.5122 no .
H7 C41 3.5154 no .
H7 C57 3.5313 no .
H7 H57B 2.7338 no .
H10 F1 2.9570 no 2_755
H10 C26 3.5410 no 1_565
H10 H3 3.4381 no 1_565
H10 H25C 3.5338 no 2_755
H10 H26A 2.5675 no 1_565
H10 H29B 3.3376 no 2_755
H12 O3 3.5239 no 1_565
H12 O13 2.4168 no 1_665
H12 C4 3.4809 no 1_565
H12 C46 3.3480 no 1_665
H12 C47 3.5253 no 1_665
H12 H21C 3.1741 no 1_565
H12 H46 2.5175 no 1_665
H12 H47A 3.0812 no 1_665
H12 H48B 3.0999 no 1_665
H14 O13 2.5843 no 1_665
H14 C21 3.1922 no 1_565
H14 H21A 3.1776 no 1_565
H14 H21C 2.4806 no 1_565
H14 H38 3.4282 no 1_665
H14 H47A 3.5886 no 1_665
H15 C36 3.5908 no 1_665
H15 C61 3.1219 no 1_665
H15 H36 2.9009 no 1_665
H15 H61B 3.4111 no 1_665
H15 H61C 2.1668 no 1_665
H16A O14 2.6428 no 1_655
H16A C61 3.3350 no 1_665
H16A H53C 2.8202 no 2_756
H16A H57B 2.9902 no .
H16A H59C 3.3686 no .
H16A H61A 3.2675 no 1_665
H16A H61C 2.5790 no 1_665
H16B C40 3.3988 no .
H16B C41 2.9623 no .
H16B C56 3.4784 no .
H16B C57 3.5345 no .
H16B C59 3.0556 no .
H16B H41 2.5074 no .
H16B H57B 2.7825 no .
H16B H59B 3.5678 no .
H16B H59C 2.1400 no .
H17A C53 3.5811 no 2_756
H17A C54 3.4920 no 2_756
H17A C55 3.5185 no 2_756
H17A H53C 2.7306 no 2_756
H17A H54C 2.6059 no 2_756
H17A H55C 2.6618 no 2_756
H17A H57A 3.0677 no 2_756
H17A H59C 3.1081 no .
H17A H61C 3.5742 no 1_665
H17B O10 2.7595 no 1_665
H17B C35 3.0646 no 1_665
H17B C36 3.4025 no 1_665
H17B C61 2.8641 no 1_665
H17B H36 3.3667 no 1_665
H17B H53C 3.2037 no 2_756
H17B H54C 2.6948 no 2_756
H17B H61A 3.2807 no 1_665
H17B H61C 2.2388 no 1_665
H18A F4 3.0394 no 1_665
H18A F5 3.2188 no 1_665
H18A H55B 3.5347 no 1_565
H18A H57A 2.9779 no 2_756
H18A H58B 3.0980 no 2_756
H18A H59A 2.7262 no 2_756
H18B C55 3.4566 no 1_565
H18B H41 3.4840 no .
H18B H55B 2.5435 no 1_565
H18B H57A 3.5301 no 2_756
H18B H59C 3.3200 no .
H19A F4 2.6898 no 1_665
H19A F5 3.5570 no 1_665
H19A C36 3.0748 no 1_665
H19A C37 3.3671 no 1_665
H19A C38 3.5621 no 1_665
H19A H36 2.9567 no 1_665
H19A H38 3.4076 no 1_665
H19A H61C 3.5333 no 1_665
H19B F4 2.9782 no 1_665
H19B F5 2.7332 no 1_665
H19B O13 3.2828 no 1_665
H19B C21 3.2963 no 1_565
H19B C60 3.3163 no 1_665
H19B H21A 3.1236 no 1_565
H19B H21C 2.6413 no 1_565
H19B H55B 3.2899 no 1_565
H20 O11 2.6182 no .
H20 C41 3.3524 no .
H20 C42 3.3009 no .
H20 C62 3.5957 no .
H20 H21A 3.0527 no 1_565
H20 H41 2.8953 no .
H20 H55B 3.5944 no 1_565
H21A O8 3.4933 no .
H21A O11 3.1999 no 1_545
H21A N2 3.3659 no 1_545
H21A C14 3.1469 no 1_545
H21A C20 3.5109 no 1_545
H21A C62 3.2181 no 1_545
H21A H14 3.1776 no 1_545
H21A H19B 3.1236 no 1_545
H21A H20 3.0527 no 1_545
H21A H55A 3.2861 no .
H21A H55B 3.4622 no .
H21A H62A 2.4739 no 1_545
H21B Co2 2.9023 no .
H21B O8 2.8748 no .
H21B O9 2.7945 no .
H21B N4 3.5854 no .
H21B C55 3.4279 no .
H21B H55A 2.5826 no .
H21B H55B 3.4583 no .
H21B H57C 2.9734 no .
H21C F5 3.5075 no 1_655
H21C O13 3.0426 no 1_655
H21C N2 3.5837 no 1_545
H21C C12 3.4218 no 1_545
H21C C13 3.3686 no 1_545
H21C C14 2.8726 no 1_545
H21C C19 3.5195 no 1_545
H21C H12 3.1741 no 1_545
H21C H14 2.4806 no 1_545
H21C H19B 2.6413 no 1_545
H21C H55A 3.5127 no .
H22A O13 3.4348 no 1_665
H22A C46 3.1499 no 1_665
H22A C48 3.3150 no 1_665
H22A C50 3.1455 no 1_665
H22A C51 3.5436 no 1_665
H22A H46 2.2926 no 1_665
H22A H48B 2.5703 no 1_665
H22A H50B 2.3214 no 1_665
H22B O13 3.4718 no 1_665
H22B C1 2.8718 no 1_565
H22B C2 2.9153 no 1_565
H22B C3 2.9506 no 1_565
H22B C4 3.0000 no 1_565
H22B C5 2.9122 no 1_565
H22B C6 2.8102 no 1_565
H22B H3 3.5121 no 1_565
H22B H5 3.4694 no 1_565
H22B H25A 3.1380 no 1_565
H22B H25B 3.5580 no 1_565
H22B H46 3.5246 no 1_665
H22C O5 3.2428 no 1_565
H22C O7 3.2140 no 1_565
H22C C1 3.4771 no 1_565
H22C C2 3.5244 no 1_565
H22C C25 3.0654 no 1_565
H22C C30 3.4689 no 2_755
H22C H25A 2.4261 no 1_565
H22C H25B 2.8775 no 1_565
H22C H29B 3.5626 no 2_755
H22C H30A 2.9138 no 2_755
H22C H30C 3.1228 no 2_755
H22C H50B 3.0378 no 1_665
H24A H43 3.2459 no .
H24A H62C 3.1428 no .
H24B C50 3.4130 no .
H24B H43 3.2537 no .
H24B H45 2.7416 no .
H24B H50A 2.4906 no .
H24B H50B 3.5610 no .
H24C C48 3.5716 no 2_655
H24C C49 3.3702 no 2_655
H24C H48A 2.9397 no 2_655
H24C H49A 2.8068 no 2_655
H24C H49B 3.3088 no 2_655
H25A O4 2.5335 no 1_545
H25A C22 2.8449 no 1_545
H25A H22B 3.1380 no 1_545
H25A H22C 2.4261 no 1_545
H25A H29B 2.7499 no 2_745
H25A H30A 2.9432 no 2_745
H25B C22 3.5284 no 1_545
H25B H22B 3.5580 no 1_545
H25B H22C 2.8775 no 1_545
H25B H30A 3.3506 no 2_745
H25C C48 3.4622 no 2_655
H25C H10 3.5338 no 2_745
H25C H29B 3.5485 no 2_745
H25C H30A 3.4797 no 2_745
H25C H48A 2.7900 no 2_655
H25C H48B 3.2802 no 2_655
H26A F1 3.1924 no 2_745
H26A O4 3.0927 no 1_545
H26A C10 3.0711 no 1_545
H26A C11 3.3961 no 1_545
H26A H10 2.5675 no 1_545
H26A H30B 3.1827 no 1_545
H26A H49B 3.5957 no .
H26A H50A 3.5737 no .
H26B F1 3.3076 no 2_745
H26B F2 2.9550 no 2_745
H26B F3 3.4172 no 2_745
H26B C31 3.4621 no 2_745
H26B H28C 3.5090 no 2_645
H26B H48A 2.6799 no 2_655
H26C C49 2.9854 no .
H26C C50 2.9066 no .
H26C H28C 3.4692 no 2_645
H26C H49A 2.9100 no .
H26C H49B 2.6581 no .
H26C H50A 2.1415 no .
H26C H50B 3.5873 no .
H28A H47B 3.2271 no 1_565
H28A H49B 2.7982 no 1_565
H28A H62C 3.5785 no .
H28B C62 3.2769 no .
H28B H62A 3.3036 no .
H28B H62B 3.5772 no .
H28B H62C 2.5273 no .
H28C F2 3.5922 no 1_455
H28C C49 3.5373 no 2_655
H28C H26B 3.5090 no 2_655
H28C H26C 3.4692 no 2_655
H28C H49A 2.5794 no 2_655
H29B O4 2.9785 no 2_745
H29B C25 3.5689 no 2_755
H29B H10 3.3376 no 2_745
H29B H22C 3.5626 no 2_745
H29B H25A 2.7499 no 2_755
H29B H25C 3.5485 no 2_755
H29C O4 3.1117 no 2_745
H29C C48 3.3131 no 2_655
H29C C49 3.1879 no 2_655
H29C H48A 3.4056 no 2_655
H29C H48B 2.8213 no 2_655
H29C H49A 2.4154 no 2_655
H29C H50B 3.5442 no 2_655
H30A F1 2.4540 no 2_755
H30A C25 3.4395 no 2_755
H30A H22C 2.9138 no 2_745
H30A H25A 2.9432 no 2_755
H30A H25B 3.3506 no 2_755
H30A H25C 3.4797 no 2_755
H30B F1 2.6879 no 2_755
H30B H26A 3.1827 no 1_565
H30B H49B 3.5555 no 1_565
H30C F1 3.3334 no 2_755
H30C C49 3.3883 no 2_655
H30C C50 3.2187 no 2_655
H30C H22C 3.1228 no 2_745
H30C H49A 2.7211 no 2_655
H30C H50A 3.2002 no 2_655
H30C H50B 2.6941 no 2_655
H34 F6 3.1921 no 2_646
H34 C59 3.5705 no 1_545
H34 H41 3.4664 no 1_545
H34 H54A 3.1549 no 2_646
H34 H54C 3.4676 no 2_646
H34 H58B 3.4511 no 2_646
H34 H59B 2.5991 no 1_545
H36 O6 2.4212 no 1_445
H36 O11 3.5304 no 1_545
H36 C42 3.4863 no 1_545
H36 H15 2.9009 no 1_445
H36 H17B 3.3667 no 1_445
H36 H19A 2.9567 no 1_445
H36 H62B 2.9860 no 1_545
H38 O6 2.3947 no 1_445
H38 C62 3.4431 no 1_545
H38 H14 3.4282 no 1_445
H38 H19A 3.4076 no 1_445
H38 H62A 3.2916 no 1_545
H38 H62B 2.7821 no 1_545
H41 O10 3.4111 no 1_565
H41 C16 3.4279 no .
H41 C34 3.3787 no 1_565
H41 C35 3.3105 no 1_565
H41 H16B 2.5074 no .
H41 H18B 3.4840 no .
H41 H20 2.8953 no .
H41 H34 3.4664 no 1_565
H41 H61B 3.5589 no 1_565
H43 O1 3.4094 no .
H43 O7 3.0731 no 1_455
H43 C1 3.4416 no .
H43 H24A 3.2459 no .
H43 H24B 3.2537 no .
H43 H61B 3.3130 no 1_565
H45 O7 2.8937 no 1_455
H45 C2 3.3041 no .
H45 C3 3.2941 no .
H45 C24 3.5368 no .
H45 H3 3.5707 no .
H45 H24B 2.7416 no .
H46 C12 3.1952 no 1_445
H46 C22 3.2300 no 1_445
H46 H12 2.5175 no 1_445
H46 H22A 2.2926 no 1_445
H46 H22B 3.5246 no 1_445
H47A F2 3.0477 no 1_445
H47A F3 2.4698 no 1_445
H47A O6 2.8738 no 1_445
H47A C12 3.1628 no 1_445
H47A C13 3.3510 no 1_445
H47A C31 3.1366 no 1_445
H47A H12 3.0812 no 1_445
H47A H14 3.5886 no 1_445
H47B F2 2.9298 no 1_445
H47B F3 3.4206 no 1_445
H47B O6 3.5440 no 1_445
H47B C62 3.3385 no 1_545
H47B H28A 3.2271 no 1_545
H47B H62A 2.9287 no 1_545
H47B H62B 2.9317 no 1_545
H48A F2 3.0467 no 1_445
H48A F3 2.8187 no 1_445
H48A C26 3.5885 no 2_645
H48A C31 3.5173 no 1_445
H48A H24C 2.9397 no 2_645
H48A H25C 2.7900 no 2_645
H48A H26B 2.6799 no 2_645
H48A H29C 3.4056 no 2_645
H48B F3 3.3425 no 1_445
H48B O4 2.7986 no 1_445
H48B C10 3.5743 no 1_445
H48B C11 2.8102 no 1_445
H48B C12 3.0369 no 1_445
H48B C22 3.1310 no 1_445
H48B H12 3.0999 no 1_445
H48B H22A 2.5703 no 1_445
H48B H25C 3.2802 no 2_645
H48B H29C 2.8213 no 2_645
H49A C28 3.4382 no 2_645
H49A C29 3.2991 no 2_645
H49A C30 3.5495 no 2_645
H49A H24C 2.8068 no 2_645
H49A H26C 2.9100 no .
H49A H28C 2.5794 no 2_645
H49A H29C 2.4154 no 2_645
H49A H30C 2.7211 no 2_645
H49B C26 3.5228 no .
H49B H3 3.0387 no .
H49B H24C 3.3088 no 2_645
H49B H26A 3.5957 no .
H49B H26C 2.6581 no .
H49B H28A 2.7982 no 1_545
H49B H30B 3.5555 no 1_545
H50A C2 3.2811 no .
H50A C3 3.0082 no .
H50A C23 3.3393 no .
H50A C24 3.2758 no .
H50A C26 3.0219 no .
H50A H3 2.6963 no .
H50A H24B 2.4906 no .
H50A H26A 3.5737 no .
H50A H26C 2.1415 no .
H50A H30C 3.2002 no 2_645
H50B O7 3.2816 no 1_455
H50B C22 3.0697 no 1_445
H50B H22A 2.3214 no 1_445
H50B H22C 3.0378 no 1_445
H50B H24B 3.5610 no .
H50B H26C 3.5873 no .
H50B H29C 3.5442 no 2_645
H50B H30C 2.6941 no 2_645
H51 O3 2.5594 no .
H51 C3 2.9038 no .
H51 C4 2.9665 no .
H51 C21 3.5752 no .
H51 H3 2.5528 no .
H51 H62A 3.5023 no 1_545
H53A F6 2.6662 no 2_646
H53A H59B 3.0589 no 1_545
H53B F6 2.5410 no 2_646
H53B C58 3.2098 no 2_646
H53B H58A 2.6643 no 2_646
H53B H58B 3.2836 no 2_646
H53B H58C 3.1771 no 2_646
H53B H61A 2.9868 no 2_656
H53C F6 3.2370 no 2_646
H53C C16 3.4297 no 2_746
H53C C17 3.2615 no 2_746
H53C H16A 2.8202 no 2_746
H53C H17A 2.7306 no 2_746
H53C H17B 3.2037 no 2_746
H53C H61A 3.3204 no 2_656
H54A O10 2.9200 no 2_656
H54A C58 3.2967 no 2_646
H54A H34 3.1549 no 2_656
H54A H58A 2.4738 no 2_646
H54A H58B 3.2988 no 2_646
H54A H59B 3.3740 no 2_646
H54A H61A 3.5940 no 2_656
H54C O10 3.0941 no 2_656
H54C C17 3.1074 no 2_746
H54C H17A 2.6059 no 2_746
H54C H17B 2.6948 no 2_746
H54C H34 3.4676 no 2_656
H55A C21 3.2792 no .
H55A H21A 3.2861 no .
H55A H21B 2.5826 no .
H55A H21C 3.5127 no .
H55B C18 3.3596 no 1_545
H55B H18A 3.5347 no 1_545
H55B H18B 2.5435 no 1_545
H55B H19B 3.2899 no 1_545
H55B H20 3.5944 no 1_545
H55B H21A 3.4622 no .
H55B H21B 3.4583 no .
H55C H17A 2.6618 no 2_746
H57A C18 3.5658 no 2_746
H57A H17A 3.0677 no 2_746
H57A H18A 2.9779 no 2_746
H57A H18B 3.5301 no 2_746
H57B O14 3.5608 no 1_655
H57B C7 3.5710 no .
H57B C16 3.3500 no .
H57B H5 3.1999 no .
H57B H7 2.7338 no .
H57B H16A 2.9902 no .
H57B H16B 2.7825 no .
H57C H5 3.0347 no .
H57C H21B 2.9734 no .
H58A O10 2.6307 no 1_565
H58A C53 3.5340 no 2_656
H58A C54 3.3889 no 2_656
H58A C61 2.9735 no 1_565
H58A H53B 2.6643 no 2_656
H58A H54A 2.4738 no 2_656
H58A H61A 2.4893 no 1_565
H58A H61B 3.3756 no 1_565
H58B H18A 3.0980 no 2_746
H58B H34 3.4511 no 2_656
H58B H53B 3.2836 no 2_656
H58B H54A 3.2988 no 2_656
H58C H53B 3.1771 no 2_656
H58C H61A 2.9500 no 1_565
H59A F4 3.5693 no 2_656
H59A F5 3.1666 no 2_656
H59A F6 3.4357 no 2_656
H59A H18A 2.7262 no 2_746
H59B F6 3.3033 no 2_656
H59B O10 3.1083 no 1_565
H59B C34 3.1478 no 1_565
H59B C35 3.4782 no 1_565
H59B H16B 3.5678 no .
H59B H34 2.5991 no 1_565
H59B H53A 3.0589 no 1_565
H59B H54A 3.3740 no 2_656
H59C C16 3.0224 no .
H59C C17 3.4682 no .
H59C H16A 3.3686 no .
H59C H16B 2.1400 no .
H59C H17A 3.1081 no .
H59C H18B 3.3200 no .
H61A S2 3.5888 no 1_545
H61A O9 3.5968 no 1_545
H61A O12 2.9982 no 1_545
H61A O14 3.1345 no 1_545
H61A C39 3.2565 no 1_545
H61A C40 3.3609 no 1_545
H61A C58 3.1181 no 1_545
H61A H16A 3.2675 no 1_445
H61A H17B 3.2807 no 1_445
H61A H53B 2.9868 no 2_646
H61A H53C 3.3204 no 2_646
H61A H54A 3.5940 no 2_646
H61A H58A 2.4893 no 1_545
H61A H58C 2.9500 no 1_545
H61B O6 3.5815 no 1_445
H61B C39 2.9193 no 1_545
H61B C40 2.9839 no 1_545
H61B C41 2.9610 no 1_545
H61B C42 2.8925 no 1_545
H61B C43 2.7890 no 1_545
H61B C44 2.7646 no 1_545
H61B H15 3.4111 no 1_445
H61B H41 3.5589 no 1_545
H61B H43 3.3130 no 1_545
H61B H58A 3.3756 no 1_545
H61C O14 3.4295 no 1_545
H61C C15 2.9215 no 1_445
H61C C16 2.9110 no 1_445
H61C C17 2.9612 no 1_445
H61C H15 2.1668 no 1_445
H61C H16A 2.5790 no 1_445
H61C H17A 3.5742 no 1_445
H61C H17B 2.2388 no 1_445
H61C H19A 3.5333 no 1_445
H62A O2 3.5706 no .
H62A O3 3.2644 no 1_565
H62A N3 3.4529 no 1_565
H62A C21 3.2463 no 1_565
H62A C37 3.4780 no 1_565
H62A C38 3.1717 no 1_565
H62A H21A 2.4739 no 1_565
H62A H28B 3.3036 no .
H62A H38 3.2916 no 1_565
H62A H47B 2.9287 no 1_565
H62A H51 3.5023 no 1_565
H62B F2 3.4262 no 1_455
H62B O6 2.9976 no 1_455
H62B C36 3.2670 no 1_565
H62B C37 3.3317 no 1_565
H62B C38 3.0665 no 1_565
H62B H28B 3.5772 no .
H62B H36 2.9860 no 1_565
H62B H38 2.7821 no 1_565
H62B H47B 2.9317 no 1_565
H62C Co1 2.9752 no .
H62C O1 2.9970 no .
H62C O2 2.7738 no .
H62C C8 3.5826 no .
H62C C28 3.4323 no .
H62C H24A 3.1428 no .
H62C H28A 3.5785 no .
H62C H28B 2.5273 no .

loop_
_geom_torsion_atom_site_label_1
_geom_torsion_atom_site_label_2
_geom_torsion_atom_site_label_3
_geom_torsion_atom_site_label_4
_geom_torsion
_geom_torsion_publ_flag
O1 Co1 O2 C8 -171.8(5) no
O2 Co1 O1 C1 -180.0(4) no
O1 Co1 O5 S1 178.3(6) no
O5 Co1 O1 C1 82.0(4) no
O1 Co1 N1 C7 3.6(5) no
O1 Co1 N1 C15 179.3(3) no
N1 Co1 O1 C1 -9.0(5) no
O2 Co1 O5 S1 91.6(6) no
O5 Co1 O2 C8 -82.2(5) no
O2 Co1 N2 C14 -21.5(5) no
O2 Co1 N2 C20 156.6(4) no
N2 Co1 O2 C8 21.4(5) no
O5 Co1 N1 C7 -86.6(5) no
O5 Co1 N1 C15 89.1(4) no
N1 Co1 O5 S1 -87.6(6) no
O5 Co1 N2 C14 77.1(5) no
O5 Co1 N2 C20 -104.7(4) no
N2 Co1 O5 S1 -2.1(6) no
N1 Co1 N2 C14 167.0(5) no
N1 Co1 N2 C20 -14.8(4) no
N2 Co1 N1 C7 170.3(5) no
N2 Co1 N1 C15 -14.1(4) no
O8 Co2 O9 C39 -174.4(5) no
O9 Co2 O8 C32 -175.8(4) no
O8 Co2 O12 S2 -79.8(5) no
O12 Co2 O8 C32 92.9(4) no
O8 Co2 N3 C38 6.7(5) no
O8 Co2 N3 C46 -178.2(4) no
N3 Co2 O8 C32 -3.9(5) no
O9 Co2 O12 S2 -167.0(5) no
O12 Co2 O9 C39 -75.1(4) no
O9 Co2 N4 C45 -17.1(5) no
O9 Co2 N4 C51 157.6(4) no
N4 Co2 O9 C39 21.1(5) no
O12 Co2 N3 C38 -93.1(5) no
O12 Co2 N3 C46 82.0(4) no
N3 Co2 O12 S2 14.5(5) no
O12 Co2 N4 C45 75.0(5) no
O12 Co2 N4 C51 -110.4(4) no
N4 Co2 O12 S2 100.1(5) no
N3 Co2 N4 C45 170.7(5) no
N3 Co2 N4 C51 -14.6(4) no
N4 Co2 N3 C38 171.4(5) no
N4 Co2 N3 C46 -13.5(4) no
O6 S1 O5 Co1 10.3(7) no
O7 S1 O5 Co1 148.7(5) no
O5 S1 C31 F1 -58.7(6) no
O5 S1 C31 F2 -178.8(6) no
O5 S1 C31 F3 61.7(6) no
C31 S1 O5 Co1 -100.5(6) no
O6 S1 C31 F1 -176.7(5) no
O6 S1 C31 F2 63.2(7) no
O6 S1 C31 F3 -56.3(6) no
O7 S1 C31 F1 59.7(6) no
O7 S1 C31 F2 -60.5(7) no
O7 S1 C31 F3 -179.9(5) no
O13 S2 O12 Co2 -26.3(6) no
O14 S2 O12 Co2 -164.4(5) no
O12 S2 C60 F4 -66.3(6) no
O12 S2 C60 F5 174.4(5) no
O12 S2 C60 F6 55.2(6) no
C60 S2 O12 Co2 83.8(6) no
O13 S2 C60 F4 52.5(6) no
O13 S2 C60 F5 -66.7(5) no
O13 S2 C60 F6 174.1(5) no
O14 S2 C60 F4 175.4(5) no
O14 S2 C60 F5 56.2(6) no
O14 S2 C60 F6 -63.0(6) no
Co1 O1 C1 C2 -169.2(4) no
Co1 O1 C1 C6 10.5(9) no
Co1 O2 C8 C9 169.8(4) no
Co1 O2 C8 C13 -10.8(9) no
C21 O3 C4 C3 177.8(5) no
C21 O3 C4 C5 -0.3(9) no
C22 O4 C11 C10 171.2(5) no
C22 O4 C11 C12 -7.4(10) no
Co2 O8 C32 C33 -179.8(4) no
Co2 O8 C32 C37 0.1(9) no
Co2 O9 C39 C40 166.1(4) no
Co2 O9 C39 C44 -13.1(9) no
C61 O10 C35 C34 -172.8(5) no
C61 O10 C35 C36 5.7(9) no
C62 O11 C42 C41 -173.9(5) no
C62 O11 C42 C43 6.5(9) no
Co1 N1 C7 C6 0.1(9) no
Co1 N1 C15 C16 162.2(4) no
Co1 N1 C15 C20 38.6(5) no
C7 N1 C15 C16 -21.8(8) no
C7 N1 C15 C20 -145.4(6) no
C15 N1 C7 C6 -175.2(5) no
Co1 N2 C14 C13 11.6(10) no
Co1 N2 C20 C15 39.5(5) no
Co1 N2 C20 C19 164.5(4) no
C14 N2 C20 C15 -142.2(6) no
C14 N2 C20 C19 -17.2(9) no
C20 N2 C14 C13 -166.4(6) no
Co2 N3 C38 C37 -6.1(9) no
Co2 N3 C46 C47 158.7(4) no
Co2 N3 C46 C51 36.5(6) no
C38 N3 C46 C47 -25.9(8) no
C38 N3 C46 C51 -148.0(6) no
C46 N3 C38 C37 179.1(5) no
Co2 N4 C45 C44 6.0(10) no
Co2 N4 C51 C46 38.0(5) no
Co2 N4 C51 C50 164.3(3) no
C45 N4 C51 C46 -147.1(6) no
C45 N4 C51 C50 -20.7(8) no
C51 N4 C45 C44 -168.2(5) no
O1 C1 C2 C3 -176.3(5) no
O1 C1 C2 C23 5.8(9) no
O1 C1 C6 C5 175.0(5) no
O1 C1 C6 C7 -4.6(10) no
C2 C1 C6 C5 -5.2(9) no
C2 C1 C6 C7 175.1(6) no
C6 C1 C2 C3 3.9(9) no
C6 C1 C2 C23 -173.9(5) no
C1 C2 C3 C4 0.5(9) no
C1 C2 C23 C24 -62.8(8) no
C1 C2 C23 C25 58.4(8) no
C1 C2 C23 C26 177.0(5) no
C3 C2 C23 C24 119.5(7) no
C3 C2 C23 C25 -119.3(7) no
C3 C2 C23 C26 -0.8(9) no
C23 C2 C3 C4 178.3(6) no
C2 C3 C4 O3 178.0(6) no
C2 C3 C4 C5 -3.8(10) no
O3 C4 C5 C6 -179.5(6) no
C3 C4 C5 C6 2.4(10) no
C4 C5 C6 C1 2.0(10) no
C4 C5 C6 C7 -178.3(6) no
C1 C6 C7 N1 -0.7(10) no
C5 C6 C7 N1 179.6(6) no
O2 C8 C9 C10 -178.0(6) no
O2 C8 C9 C27 2.7(10) no
O2 C8 C13 C12 178.7(6) no
O2 C8 C13 C14 -7.7(10) no
C9 C8 C13 C12 -1.8(10) no
C9 C8 C13 C14 171.8(6) no
C13 C8 C9 C10 2.5(10) no
C13 C8 C9 C27 -176.8(6) no
C8 C9 C10 C11 -1.3(11) no
C8 C9 C27 C28 59.7(8) no
C8 C9 C27 C29 -62.3(8) no
C8 C9 C27 C30 178.3(6) no
C10 C9 C27 C28 -119.6(7) no
C10 C9 C27 C29 118.4(7) no
C10 C9 C27 C30 -1.0(9) no
C27 C9 C10 C11 178.0(6) no
C9 C10 C11 O4 -179.4(6) no
C9 C10 C11 C12 -0.7(11) no
O4 C11 C12 C13 180.0(6) no
C10 C11 C12 C13 1.5(10) no
C11 C12 C13 C8 -0.2(10) no
C11 C12 C13 C14 -174.0(6) no
C8 C13 C14 N2 7.0(10) no
C12 C13 C14 N2 -179.1(6) no
N1 C15 C16 C17 -172.8(5) no
N1 C15 C20 N2 -47.8(6) no
N1 C15 C20 C19 -175.9(5) no
C16 C15 C20 N2 -173.7(5) no
C16 C15 C20 C19 58.2(7) no
C20 C15 C16 C17 -53.4(7) no
C15 C16 C17 C18 52.4(7) no
C16 C17 C18 C19 -56.4(8) no
C17 C18 C19 C20 57.0(7) no
C18 C19 C20 N2 -179.4(5) no
C18 C19 C20 C15 -58.0(7) no
O8 C32 C33 C34 176.8(5) no
O8 C32 C33 C52 -1.7(9) no
O8 C32 C37 C36 -178.7(5) no
O8 C32 C37 C38 2.8(9) no
C33 C32 C37 C36 1.2(9) no
C33 C32 C37 C38 -177.4(6) no
C37 C32 C33 C34 -3.1(9) no
C37 C32 C33 C52 178.4(6) no
C32 C33 C34 C35 2.6(10) no
C32 C33 C52 C53 -178.3(6) no
C32 C33 C52 C54 60.5(8) no
C32 C33 C52 C55 -61.4(8) no
C34 C33 C52 C53 3.3(9) no
C34 C33 C52 C54 -117.9(7) no
C34 C33 C52 C55 120.2(7) no
C52 C33 C34 C35 -178.9(6) no
C33 C34 C35 O10 178.5(6) no
C33 C34 C35 C36 -0.0(10) no
O10 C35 C36 C37 179.6(6) no
C34 C35 C36 C37 -2.0(10) no
C35 C36 C37 C32 1.5(10) no
C35 C36 C37 C38 -179.9(6) no
C32 C37 C38 N3 0.4(10) no
C36 C37 C38 N3 -178.2(6) no
O9 C39 C40 C41 177.4(6) no
O9 C39 C40 C56 -2.2(9) no
O9 C39 C44 C43 -177.6(6) no
O9 C39 C44 C45 -5.3(9) no
C40 C39 C44 C43 3.2(9) no
C40 C39 C44 C45 175.5(5) no
C44 C39 C40 C41 -3.4(9) no
C44 C39 C40 C56 177.0(5) no
C39 C40 C41 C42 1.8(10) no
C39 C40 C56 C57 63.2(7) no
C39 C40 C56 C58 -58.1(8) no
C39 C40 C56 C59 -175.4(5) no
C41 C40 C56 C57 -116.4(7) no
C41 C40 C56 C58 122.3(7) no
C41 C40 C56 C59 5.0(9) no
C56 C40 C41 C42 -178.6(6) no
C40 C41 C42 O11 -179.4(6) no
C40 C41 C42 C43 0.3(10) no
O11 C42 C43 C44 179.0(6) no
C41 C42 C43 C44 -0.6(10) no
C42 C43 C44 C39 -1.2(10) no
C42 C43 C44 C45 -173.8(6) no
C39 C44 C45 N4 8.8(10) no
C43 C44 C45 N4 -178.5(6) no
N3 C46 C47 C48 -172.9(5) no
N3 C46 C51 N4 -45.5(6) no
N3 C46 C51 C50 -175.0(5) no
C47 C46 C51 N4 -171.2(5) no
C47 C46 C51 C50 59.3(7) no
C51 C46 C47 C48 -54.2(7) no
C46 C47 C48 C49 52.8(7) no
C47 C48 C49 C50 -55.0(8) no
C48 C49 C50 C51 56.3(7) no
C49 C50 C51 N4 178.4(5) no
C49 C50 C51 C46 -58.6(7) no
